data_7108738
loop_
_publ_author_name
'Huayan Yang'
'Jing Lei'
'Binghui Wu'
'Yu Wang'
'Meng Zhou'
'Andong Xia'
'Lansun Zheng'
'Nanfeng Zheng'

_publ_section_title
;
 Crystal structure of a luminescent thiolated Ag nanocluster with an
 octahedral Ag6^4+^ core
;
_journal_name_full Chem.Commun.
_journal_page_first 300
_journal_paper_doi 10.1039/c2cc37347e
_journal_volume 49
_journal_year 2013
_chemical_formula_sum 'C221 H163 Ag14 Cl10 F24 O2 P8 S12'
_chemical_formula_weight 5803.67
_chemical_name_systematic
;
?
;
_space_group_IT_number 14
_symmetry_cell_setting monoclinic
_symmetry_space_group_name_Hall '-P 2yn'
_symmetry_space_group_name_H-M 'P 1 21/n 1'
_atom_sites_solution_hydrogens geom
_atom_sites_solution_primary direct
_atom_sites_solution_secondary difmap
_audit_creation_method SHELXL-97
_cell_angle_alpha 90.00
_cell_angle_beta 92.29(3)
_cell_angle_gamma 90.00
_cell_formula_units_Z 4
_cell_length_a 20.236(4)
_cell_length_b 33.705(7)
_cell_length_c 33.510(7)
_cell_measurement_temperature 173(2)
_cell_volume 22837(8)
_computing_structure_refinement 'SHELXL-97 (Sheldrick, 1997)'
_computing_structure_solution 'SHELXS-97 (Sheldrick, 1990)'
_diffrn_ambient_temperature 173(2)
_diffrn_measured_fraction_theta_full 0.985
_diffrn_measured_fraction_theta_max 0.985
_diffrn_measurement_device_type 'Rigaku RAXIS-RAPID'
_diffrn_radiation_monochromator graphite
_diffrn_radiation_source 'fine-focus sealed tube'
_diffrn_radiation_type MoK\a
_diffrn_radiation_wavelength 0.71073
_diffrn_reflns_av_R_equivalents 0.0991
_diffrn_reflns_av_sigmaI/netI 0.1135
_diffrn_reflns_limit_h_max 26
_diffrn_reflns_limit_h_min -24
_diffrn_reflns_limit_k_max 40
_diffrn_reflns_limit_k_min -43
_diffrn_reflns_limit_l_max 38
_diffrn_reflns_limit_l_min -43
_diffrn_reflns_number 149115
_diffrn_reflns_theta_full 27.53
_diffrn_reflns_theta_max 27.53
_diffrn_reflns_theta_min 3.00
_exptl_absorpt_coefficient_mu 1.524
_exptl_absorpt_correction_T_max 0.8036
_exptl_absorpt_correction_T_min 0.6577
_exptl_absorpt_correction_type sphere
_exptl_crystal_colour yellow
_exptl_crystal_density_diffrn 1.688
_exptl_crystal_density_method 'not measured'
_exptl_crystal_description block-like
_exptl_crystal_F_000 11444
_exptl_crystal_size_max 0.30
_exptl_crystal_size_mid 0.15
_exptl_crystal_size_min 0.15
_refine_diff_density_max 2.501
_refine_diff_density_min -2.234
_refine_diff_density_rms 0.186
_refine_ls_extinction_method none
_refine_ls_goodness_of_fit_ref 1.039
_refine_ls_hydrogen_treatment mixed
_refine_ls_matrix_type full
_refine_ls_number_parameters 2631
_refine_ls_number_reflns 51831
_refine_ls_number_restraints 0
_refine_ls_restrained_S_all 1.039
_refine_ls_R_factor_all 0.1475
_refine_ls_R_factor_gt 0.0827
_refine_ls_shift/su_max 0.006
_refine_ls_shift/su_mean 0.000
_refine_ls_structure_factor_coef Fsqd
_refine_ls_weighting_details 'calc w=1/[\s^2^(Fo^2^)+(0.1215P)^2^+61.0627P] where P=(Fo^2^+2Fc^2^)/3'
_refine_ls_weighting_scheme calc
_refine_ls_wR_factor_gt 0.2097
_refine_ls_wR_factor_ref 0.2503
_reflns_number_gt 30125
_reflns_number_total 51831
_reflns_threshold_expression >2sigma(I)
_cod_data_source_file c2cc37347e.txt
_cod_data_source_block XMC1
_cod_database_code 7108738

loop_
_symmetry_equiv_pos_as_xyz
'x, y, z'
'-x+1/2, y+1/2, -z+1/2'
'-x, -y, -z'
'x-1/2, -y-1/2, z-1/2'

loop_
_atom_site_label
_atom_site_type_symbol
_atom_site_fract_x
_atom_site_fract_y
_atom_site_fract_z
_atom_site_U_iso_or_equiv
_atom_site_adp_type
_atom_site_occupancy
_atom_site_symmetry_multiplicity
_atom_site_calc_flag
_atom_site_refinement_flags
Ag1 Ag 0.23607(3) 0.27875(2) 0.41723(2) 0.03631(16) Uani 1 1 d .
Ag2 Ag 0.09595(3) 0.28466(2) 0.41735(2) 0.03602(16) Uani 1 1 d .
Ag3 Ag 0.16002(3) 0.21854(2) 0.45328(2) 0.03469(16) Uani 1 1 d .
Ag4 Ag 0.22428(3) 0.20383(2) 0.38059(2) 0.03547(16) Uani 1 1 d .
Ag5 Ag 0.16013(3) 0.27030(2) 0.34464(2) 0.03672(17) Uani 1 1 d .
Ag6 Ag 0.08457(3) 0.20943(2) 0.38046(2) 0.03488(16) Uani 1 1 d .
Ag7 Ag -0.01356(4) 0.28553(2) 0.33373(2) 0.04562(19) Uani 1 1 d .
Ag8 Ag -0.01578(3) 0.21729(2) 0.46732(2) 0.04075(18) Uani 1 1 d .
Ag9 Ag 0.15174(3) 0.11958(2) 0.41674(2) 0.03866(17) Uani 1 1 d .
Ag10 Ag 0.14298(4) 0.18308(2) 0.28133(2) 0.04279(18) Uani 1 1 d .
Ag11 Ag 0.33366(4) 0.26817(2) 0.33398(2) 0.04416(19) Uani 1 1 d .
Ag12 Ag 0.17579(4) 0.37190(2) 0.37830(2) 0.0472(2) Uani 1 1 d .
Ag13 Ag 0.17480(3) 0.30443(2) 0.51027(2) 0.03969(17) Uani 1 1 d .
Ag14 Ag 0.33880(4) 0.20243(2) 0.46811(2) 0.04331(18) Uani 1 1 d .
S1 S 0.13957(12) 0.34834(7) 0.44830(7) 0.0396(5) Uani 1 1 d .
S2 S 0.28660(11) 0.27123(7) 0.48755(7) 0.0401(5) Uani 1 1 d .
S3 S 0.34798(12) 0.21373(8) 0.39111(7) 0.0416(6) Uani 1 1 d .
S4 S 0.28557(12) 0.32943(8) 0.37095(8) 0.0438(6) Uani 1 1 d .
S5 S 0.09088(12) 0.33210(8) 0.33065(7) 0.0443(6) Uani 1 1 d .
S6 S 0.08900(11) 0.24531(8) 0.50809(7) 0.0412(6) Uani 1 1 d .
S7 S 0.23170(11) 0.15800(7) 0.46795(7) 0.0388(5) Uani 1 1 d .
S8 S 0.22983(12) 0.24199(8) 0.28984(7) 0.0419(6) Uani 1 1 d .
S9 S 0.03507(12) 0.21586(8) 0.30987(7) 0.0418(6) Uani 1 1 d .
S10 S -0.02772(12) 0.27276(7) 0.41115(7) 0.0395(5) Uani 1 1 d .
S11 S 0.03823(11) 0.15827(7) 0.42786(7) 0.0393(5) Uani 1 1 d .
S12 S 0.18294(11) 0.14233(7) 0.34421(7) 0.0376(5) Uani 1 1 d .
P1 P 0.18528(15) 0.44335(9) 0.36464(10) 0.0558(7) Uani 1 1 d .
P2 P 0.17697(12) 0.33971(8) 0.57546(7) 0.0399(6) Uani 1 1 d .
P3 P 0.43612(12) 0.17736(8) 0.50624(8) 0.0425(6) Uani 1 1 d .
P4 P 0.43614(13) 0.27833(9) 0.29689(8) 0.0478(7) Uani 1 1 d .
P5 P 0.13316(12) 0.15055(8) 0.21510(7) 0.0408(6) Uani 1 1 d .
P6 P -0.12082(15) 0.30817(9) 0.30194(8) 0.0526(7) Uani 1 1 d .
P7 P -0.11431(11) 0.20114(8) 0.50579(7) 0.0363(5) Uani 1 1 d .
P8 P 0.14843(12) 0.04549(7) 0.42050(7) 0.0368(5) Uani 1 1 d .
F1 F -0.0538(3) 0.4570(2) 0.5167(3) 0.093(3) Uani 1 1 d .
F2 F -0.0471(3) 0.3803(2) 0.5413(2) 0.0717(19) Uani 1 1 d .
F3 F 0.4787(5) 0.3952(3) 0.5362(4) 0.145(5) Uani 1 1 d .
F4 F 0.3577(9) 0.4150(4) 0.5092(6) 0.100(4) Uani 0.50 1 d P
F4A F 0.5029(10) 0.3224(4) 0.5307(6) 0.100(4) Uani 0.50 1 d P
F5 F 0.5084(4) 0.0918(3) 0.3148(3) 0.109(3) Uani 1 1 d .
F6 F 0.4222(7) 0.1358(5) 0.2707(4) 0.082(3) Uani 0.50 1 d P
F6A F 0.5132(8) 0.1076(5) 0.3863(4) 0.082(3) Uani 0.50 1 d P
F7 F 0.5320(4) 0.4009(3) 0.4378(3) 0.123(4) Uani 1 1 d .
F8 F 0.4352(7) 0.4402(6) 0.4127(5) 0.094(4) Uani 0.50 1 d P
F8A F 0.5209(7) 0.3238(5) 0.4326(5) 0.094(4) Uani 0.50 1 d P
F9 F 0.0943(4) 0.3769(3) 0.1605(2) 0.103(3) Uani 1 1 d .
F10 F 0.1298(5) 0.4279(3) 0.2166(3) 0.115(3) Uani 1 1 d .
F11 F 0.1493(6) 0.1565(3) 0.6573(2) 0.126(4) Uani 1 1 d .
F12 F 0.2290(7) 0.2004(5) 0.6278(4) 0.078(3) Uani 0.50 1 d P
F12A F 0.0363(7) 0.1562(5) 0.6264(4) 0.078(3) Uani 0.50 1 d P
F13 F 0.1835(5) 0.0726(3) 0.6176(2) 0.110(3) Uani 1 1 d .
F14 F 0.0943(7) 0.0871(5) 0.5673(4) 0.078(3) Uani 0.50 1 d P
F14A F 0.2961(7) 0.0991(5) 0.6047(4) 0.078(3) Uani 0.50 1 d P
F15 F 0.2390(4) 0.3408(3) 0.1448(3) 0.108(3) Uani 1 1 d .
F16 F 0.2781(5) 0.3699(3) 0.2145(3) 0.115(3) Uani 1 1 d .
F17 F -0.2041(4) 0.1186(3) 0.2818(3) 0.109(3) Uani 1 1 d .
F18 F -0.2013(7) 0.1722(5) 0.3355(4) 0.078(3) Uani 0.50 1 d P
F18A F -0.1078(7) 0.1107(5) 0.2427(4) 0.078(3) Uani 0.50 1 d P
F19 F -0.1703(4) 0.4176(2) 0.4553(3) 0.101(3) Uani 1 1 d .
F20 F -0.0848(4) 0.4201(2) 0.3961(2) 0.088(2) Uani 1 1 d .
F21 F -0.1599(4) 0.0543(2) 0.3474(2) 0.095(3) Uani 1 1 d .
F22 F -0.0413(4) 0.0576(3) 0.3227(2) 0.095(3) Uani 1 1 d .
F23 F 0.3900(5) 0.0264(3) 0.3100(3) 0.118(3) Uani 1 1 d .
F24 F 0.3132(7) 0.0551(5) 0.2557(5) 0.083(3) Uani 0.50 1 d P
F24A F 0.3727(7) 0.0490(5) 0.3836(4) 0.083(3) Uani 0.50 1 d P
C1 C 0.1993(6) 0.4752(3) 0.4090(4) 0.061(3) Uani 1 1 d .
C2 C 0.2413(6) 0.4620(4) 0.4392(4) 0.079(4) Uani 1 1 d .
H2 H 0.2625 0.4370 0.4370 0.094 Uiso 1 1 calc R
C3 C 0.2531(8) 0.4850(5) 0.4730(5) 0.091(5) Uani 1 1 d .
H3 H 0.2808 0.4755 0.4945 0.110 Uiso 1 1 calc R
C4 C 0.2248(8) 0.5211(5) 0.4752(6) 0.093(5) Uani 1 1 d .
H4 H 0.2352 0.5371 0.4980 0.112 Uiso 1 1 calc R
C5 C 0.1839(8) 0.5352(4) 0.4477(6) 0.090(5) Uani 1 1 d .
H5 H 0.1648 0.5607 0.4509 0.108 Uiso 1 1 calc R
C6 C 0.1683(7) 0.5125(4) 0.4133(5) 0.080(4) Uani 1 1 d .
H6 H 0.1375 0.5221 0.3934 0.096 Uiso 1 1 calc R
C7 C 0.2563(5) 0.4547(3) 0.3336(4) 0.058(3) Uani 1 1 d .
C8 C 0.2955(6) 0.4889(4) 0.3408(4) 0.076(4) Uani 1 1 d .
H8 H 0.2848 0.5074 0.3610 0.091 Uiso 1 1 calc R
C9 C 0.3490(7) 0.4948(4) 0.3180(4) 0.074(4) Uani 1 1 d .
H9 H 0.3748 0.5181 0.3219 0.088 Uiso 1 1 calc R
C10 C 0.3658(6) 0.4687(4) 0.2907(4) 0.073(4) Uani 1 1 d .
H10 H 0.4040 0.4733 0.2757 0.088 Uiso 1 1 calc R
C11 C 0.3281(6) 0.4346(4) 0.2836(3) 0.064(3) Uani 1 1 d .
H11 H 0.3394 0.4165 0.2633 0.077 Uiso 1 1 calc R
C12 C 0.2733(6) 0.4271(4) 0.3068(3) 0.056(3) Uani 1 1 d .
H12 H 0.2488 0.4032 0.3036 0.067 Uiso 1 1 calc R
C13 C 0.1153(6) 0.4653(4) 0.3369(4) 0.068(4) Uani 1 1 d .
C14 C 0.0525(6) 0.4523(4) 0.3468(4) 0.073(4) Uani 1 1 d .
H14 H 0.0478 0.4329 0.3671 0.087 Uiso 1 1 calc R
C15 C -0.0028(7) 0.4679(5) 0.3268(5) 0.093(5) Uani 1 1 d .
H15 H -0.0457 0.4599 0.3340 0.112 Uiso 1 1 calc R
C16 C 0.0040(8) 0.4952(5) 0.2962(5) 0.106(6) Uani 1 1 d .
H16 H -0.0337 0.5048 0.2814 0.127 Uiso 1 1 calc R
C17 C 0.0658(8) 0.5079(5) 0.2878(5) 0.113(7) Uani 1 1 d .
H17 H 0.0704 0.5278 0.2679 0.136 Uiso 1 1 calc R
C18 C 0.1212(7) 0.4931(4) 0.3070(5) 0.091(5) Uani 1 1 d .
H18 H 0.1638 0.5019 0.2998 0.109 Uiso 1 1 calc R
C19 C 0.1430(5) 0.3906(3) 0.5769(3) 0.047(2) Uani 1 1 d .
C20 C 0.0997(7) 0.4022(4) 0.6062(4) 0.072(4) Uani 1 1 d .
H20 H 0.0852 0.3841 0.6258 0.087 Uiso 1 1 calc R
C21 C 0.0786(8) 0.4419(5) 0.6054(5) 0.096(5) Uani 1 1 d .
H21 H 0.0479 0.4506 0.6243 0.116 Uiso 1 1 calc R
C22 C 0.1015(8) 0.4688(4) 0.5777(5) 0.085(4) Uani 1 1 d .
H22 H 0.0894 0.4961 0.5784 0.102 Uiso 1 1 calc R
C23 C 0.1419(6) 0.4547(4) 0.5495(4) 0.066(3) Uani 1 1 d .
H23 H 0.1553 0.4725 0.5293 0.080 Uiso 1 1 calc R
C24 C 0.1638(6) 0.4173(3) 0.5485(4) 0.057(3) Uani 1 1 d .
H24 H 0.1932 0.4092 0.5287 0.069 Uiso 1 1 calc R
C25 C 0.2591(5) 0.3458(3) 0.6001(3) 0.042(2) Uani 1 1 d .
C26 C 0.2750(6) 0.3766(4) 0.6259(3) 0.062(3) Uani 1 1 d .
H26 H 0.2428 0.3962 0.6310 0.074 Uiso 1 1 calc R
C27 C 0.3367(6) 0.3790(4) 0.6442(4) 0.073(4) Uani 1 1 d .
H27 H 0.3467 0.4004 0.6618 0.087 Uiso 1 1 calc R
C28 C 0.3834(6) 0.3515(4) 0.6375(4) 0.067(4) Uani 1 1 d .
H28 H 0.4260 0.3534 0.6503 0.081 Uiso 1 1 calc R
C29 C 0.3683(5) 0.3208(4) 0.6119(3) 0.061(3) Uani 1 1 d .
H29 H 0.4013 0.3016 0.6066 0.074 Uiso 1 1 calc R
C30 C 0.3062(5) 0.3171(3) 0.5936(3) 0.049(3) Uani 1 1 d .
H30 H 0.2960 0.2950 0.5768 0.059 Uiso 1 1 calc R
C31 C 0.1311(5) 0.3116(3) 0.6121(3) 0.041(2) Uani 1 1 d .
C32 C 0.1611(6) 0.2947(4) 0.6451(4) 0.073(4) Uani 1 1 d .
H32 H 0.2072 0.2985 0.6505 0.088 Uiso 1 1 calc R
C33 C 0.1240(7) 0.2716(4) 0.6712(4) 0.079(4) Uani 1 1 d .
H33 H 0.1444 0.2603 0.6945 0.095 Uiso 1 1 calc R
C34 C 0.0593(6) 0.2657(4) 0.6626(3) 0.070(4) Uani 1 1 d .
H34 H 0.0339 0.2504 0.6802 0.084 Uiso 1 1 calc R
C35 C 0.0303(6) 0.2812(4) 0.6297(3) 0.066(3) Uani 1 1 d .
H35 H -0.0152 0.2762 0.6238 0.080 Uiso 1 1 calc R
C36 C 0.0650(6) 0.3039(4) 0.6044(3) 0.060(3) Uani 1 1 d .
H36 H 0.0433 0.3147 0.5812 0.073 Uiso 1 1 calc R
C37 C 0.4620(5) 0.1270(3) 0.4933(3) 0.047(3) Uani 1 1 d .
C38 C 0.5265(5) 0.1166(3) 0.4898(4) 0.063(3) Uani 1 1 d .
H38 H 0.5606 0.1356 0.4942 0.076 Uiso 1 1 calc R
C39 C 0.5421(7) 0.0772(4) 0.4795(4) 0.076(4) Uani 1 1 d .
H39 H 0.5871 0.0697 0.4775 0.091 Uiso 1 1 calc R
C40 C 0.4931(8) 0.0492(4) 0.4722(4) 0.074(4) Uani 1 1 d .
H40 H 0.5041 0.0225 0.4663 0.089 Uiso 1 1 calc R
C41 C 0.4314(7) 0.0601(4) 0.4735(4) 0.076(4) Uani 1 1 d .
H41 H 0.3977 0.0413 0.4671 0.091 Uiso 1 1 calc R
C42 C 0.4129(6) 0.0989(4) 0.4842(4) 0.070(3) Uani 1 1 d .
H42 H 0.3675 0.1059 0.4851 0.084 Uiso 1 1 calc R
C43 C 0.4257(4) 0.1759(3) 0.5602(3) 0.048(3) Uani 1 1 d .
C44 C 0.3880(5) 0.2057(3) 0.5764(3) 0.051(3) Uani 1 1 d .
H44 H 0.3676 0.2251 0.5594 0.061 Uiso 1 1 calc R
C45 C 0.3796(6) 0.2074(4) 0.6174(4) 0.062(3) Uani 1 1 d .
H45 H 0.3561 0.2287 0.6287 0.074 Uiso 1 1 calc R
C46 C 0.4058(6) 0.1777(4) 0.6411(4) 0.068(4) Uani 1 1 d .
H46 H 0.3999 0.1786 0.6691 0.082 Uiso 1 1 calc R
C47 C 0.4406(6) 0.1466(4) 0.6253(4) 0.069(4) Uani 1 1 d .
H47 H 0.4576 0.1259 0.6420 0.083 Uiso 1 1 calc R
C48 C 0.4504(5) 0.1461(4) 0.5849(3) 0.061(3) Uani 1 1 d .
H48 H 0.4744 0.1248 0.5738 0.073 Uiso 1 1 calc R
C49 C 0.5115(4) 0.2060(3) 0.5013(3) 0.049(3) Uani 1 1 d .
C50 C 0.5604(5) 0.2055(4) 0.5328(4) 0.065(3) Uani 1 1 d .
H50 H 0.5530 0.1919 0.5570 0.078 Uiso 1 1 calc R
C51 C 0.6206(6) 0.2260(5) 0.5273(5) 0.084(5) Uani 1 1 d .
H51 H 0.6541 0.2257 0.5480 0.101 Uiso 1 1 calc R
C52 C 0.6311(6) 0.2453(4) 0.4940(5) 0.077(4) Uani 1 1 d .
H52 H 0.6716 0.2591 0.4911 0.093 Uiso 1 1 calc R
C53 C 0.5826(7) 0.2458(4) 0.4626(5) 0.087(4) Uani 1 1 d .
H53 H 0.5901 0.2599 0.4386 0.104 Uiso 1 1 calc R
C54 C 0.5235(6) 0.2252(4) 0.4670(4) 0.064(3) Uani 1 1 d .
H54 H 0.4913 0.2247 0.4456 0.077 Uiso 1 1 calc R
C55 C 0.4202(5) 0.2769(3) 0.2427(3) 0.045(2) Uani 1 1 d .
C56 C 0.4371(5) 0.3082(4) 0.2187(3) 0.058(3) Uani 1 1 d .
H56 H 0.4596 0.3304 0.2301 0.070 Uiso 1 1 calc R
C57 C 0.4213(6) 0.3075(4) 0.1772(3) 0.063(3) Uani 1 1 d .
H57 H 0.4330 0.3291 0.1606 0.076 Uiso 1 1 calc R
C58 C 0.3889(6) 0.2752(4) 0.1615(3) 0.065(3) Uani 1 1 d .
H58 H 0.3787 0.2743 0.1336 0.078 Uiso 1 1 calc R
C59 C 0.3704(6) 0.2436(5) 0.1852(3) 0.069(4) Uani 1 1 d .
H59 H 0.3476 0.2214 0.1739 0.082 Uiso 1 1 calc R
C60 C 0.3863(5) 0.2451(4) 0.2266(3) 0.055(3) Uani 1 1 d .
H60 H 0.3735 0.2240 0.2434 0.066 Uiso 1 1 calc R
C61 C 0.5008(5) 0.2420(3) 0.3060(3) 0.053(3) Uani 1 1 d .
C62 C 0.5199(5) 0.2342(4) 0.3449(3) 0.062(3) Uani 1 1 d .
H62 H 0.4969 0.2461 0.3659 0.074 Uiso 1 1 calc R
C63 C 0.5729(7) 0.2088(5) 0.3536(4) 0.091(5) Uani 1 1 d .
H63 H 0.5876 0.2048 0.3806 0.109 Uiso 1 1 calc R
C64 C 0.6041(7) 0.1894(5) 0.3234(4) 0.089(5) Uani 1 1 d .
H64 H 0.6392 0.1714 0.3295 0.107 Uiso 1 1 calc R
C65 C 0.5844(6) 0.1964(5) 0.2854(4) 0.094(5) Uani 1 1 d .
H65 H 0.6072 0.1837 0.2646 0.112 Uiso 1 1 calc R
C66 C 0.5321(6) 0.2212(4) 0.2753(4) 0.074(4) Uani 1 1 d .
H66 H 0.5173 0.2243 0.2482 0.089 Uiso 1 1 calc R
C67 C 0.4835(6) 0.3249(4) 0.3051(3) 0.062(3) Uani 1 1 d .
C68 C 0.4500(6) 0.3593(4) 0.3139(3) 0.062(3) Uani 1 1 d .
H68 H 0.4035 0.3591 0.3170 0.074 Uiso 1 1 calc R
C69 C 0.4850(8) 0.3933(5) 0.3179(5) 0.087(4) Uani 1 1 d .
H69 H 0.4629 0.4173 0.3239 0.104 Uiso 1 1 calc R
C70 C 0.5511(10) 0.3934(5) 0.3136(6) 0.114(7) Uani 1 1 d .
H70 H 0.5747 0.4177 0.3161 0.137 Uiso 1 1 calc R
C71 C 0.5844(9) 0.3598(6) 0.3057(7) 0.128(7) Uani 1 1 d .
H71 H 0.6312 0.3602 0.3042 0.153 Uiso 1 1 calc R
C72 C 0.5510(6) 0.3261(5) 0.3001(5) 0.099(5) Uani 1 1 d .
H72 H 0.5737 0.3028 0.2927 0.119 Uiso 1 1 calc R
C73 C 0.0791(5) 0.1069(3) 0.2116(3) 0.046(2) Uani 1 1 d .
C74 C 0.0762(5) 0.0828(3) 0.2448(3) 0.050(3) Uani 1 1 d .
H74 H 0.1030 0.0887 0.2680 0.061 Uiso 1 1 calc R
C75 C 0.0352(5) 0.0503(4) 0.2447(4) 0.060(3) Uani 1 1 d .
H75 H 0.0336 0.0344 0.2680 0.072 Uiso 1 1 calc R
C76 C -0.0025(6) 0.0408(4) 0.2124(5) 0.076(4) Uani 1 1 d .
H76 H -0.0305 0.0182 0.2123 0.092 Uiso 1 1 calc R
C77 C 0.0008(6) 0.0656(4) 0.1784(4) 0.073(4) Uani 1 1 d .
H77 H -0.0259 0.0592 0.1553 0.088 Uiso 1 1 calc R
C78 C 0.0411(5) 0.0986(3) 0.1773(3) 0.052(3) Uani 1 1 d .
H78 H 0.0426 0.1148 0.1542 0.062 Uiso 1 1 calc R
C79 C 0.2115(5) 0.1340(3) 0.1943(3) 0.044(2) Uani 1 1 d .
C80 C 0.2135(6) 0.1033(4) 0.1657(4) 0.069(3) Uani 1 1 d .
H80 H 0.1738 0.0905 0.1565 0.083 Uiso 1 1 calc R
C81 C 0.2732(7) 0.0919(4) 0.1512(4) 0.077(4) Uani 1 1 d .
H81 H 0.2748 0.0715 0.1318 0.093 Uiso 1 1 calc R
C82 C 0.3297(6) 0.1098(4) 0.1647(4) 0.065(3) Uani 1 1 d .
H82 H 0.3707 0.1011 0.1550 0.078 Uiso 1 1 calc R
C83 C 0.3292(5) 0.1399(4) 0.1917(3) 0.064(3) Uani 1 1 d .
H83 H 0.3693 0.1524 0.2004 0.077 Uiso 1 1 calc R
C84 C 0.2691(5) 0.1522(4) 0.2063(3) 0.055(3) Uani 1 1 d .
H84 H 0.2682 0.1735 0.2249 0.066 Uiso 1 1 calc R
C85 C 0.0977(5) 0.1834(3) 0.1766(3) 0.041(2) Uani 1 1 d .
C86 C 0.1162(5) 0.1827(4) 0.1370(3) 0.056(3) Uani 1 1 d .
H86 H 0.1505 0.1655 0.1291 0.068 Uiso 1 1 calc R
C87 C 0.0836(6) 0.2077(4) 0.1085(3) 0.066(4) Uani 1 1 d .
H87 H 0.0951 0.2069 0.0813 0.080 Uiso 1 1 calc R
C88 C 0.0352(5) 0.2333(4) 0.1205(4) 0.061(3) Uani 1 1 d .
H88 H 0.0150 0.2512 0.1018 0.073 Uiso 1 1 calc R
C89 C 0.0162(5) 0.2330(3) 0.1592(3) 0.055(3) Uani 1 1 d .
H89 H -0.0191 0.2495 0.1670 0.066 Uiso 1 1 calc R
C90 C 0.0480(5) 0.2087(3) 0.1870(3) 0.049(3) Uani 1 1 d .
H90 H 0.0354 0.2096 0.2140 0.059 Uiso 1 1 calc R
C91 C -0.1862(5) 0.3212(4) 0.3358(3) 0.054(3) Uani 1 1 d .
C92 C -0.2055(7) 0.2955(5) 0.3628(4) 0.082(4) Uani 1 1 d .
H92 H -0.1864 0.2697 0.3638 0.099 Uiso 1 1 calc R
C93 C -0.2528(7) 0.3054(6) 0.3897(4) 0.099(6) Uani 1 1 d .
H93 H -0.2652 0.2866 0.4091 0.119 Uiso 1 1 calc R
C94 C -0.2818(7) 0.3417(6) 0.3888(5) 0.107(6) Uani 1 1 d .
H94 H -0.3158 0.3481 0.4066 0.128 Uiso 1 1 calc R
C95 C -0.2607(8) 0.3693(5) 0.3614(5) 0.095(5) Uani 1 1 d .
H95 H -0.2791 0.3953 0.3602 0.114 Uiso 1 1 calc R
C96 C -0.2136(6) 0.3584(4) 0.3365(4) 0.067(3) Uani 1 1 d .
H96 H -0.1982 0.3776 0.3184 0.081 Uiso 1 1 calc R
C97 C -0.1578(6) 0.2687(4) 0.2699(3) 0.058(3) Uani 1 1 d .
C98 C -0.2224(6) 0.2544(5) 0.2733(4) 0.082(4) Uani 1 1 d .
H98 H -0.2509 0.2655 0.2921 0.098 Uiso 1 1 calc R
C99 C -0.2439(9) 0.2235(5) 0.2485(6) 0.103(6) Uani 1 1 d .
H99 H -0.2876 0.2135 0.2503 0.124 Uiso 1 1 calc R
C100 C -0.2026(9) 0.2075(5) 0.2217(5) 0.102(6) Uani 1 1 d .
H100 H -0.2173 0.1861 0.2051 0.123 Uiso 1 1 calc R
C101 C -0.1403(7) 0.2221(4) 0.2186(4) 0.074(4) Uani 1 1 d .
H101 H -0.1130 0.2115 0.1988 0.088 Uiso 1 1 calc R
C102 C -0.1154(6) 0.2518(3) 0.2433(3) 0.052(3) Uani 1 1 d .
H102 H -0.0707 0.2603 0.2420 0.062 Uiso 1 1 calc R
C103 C -0.1214(7) 0.3501(4) 0.2668(4) 0.065(3) Uani 1 1 d .
C104 C -0.1754(8) 0.3534(4) 0.2384(4) 0.086(4) Uani 1 1 d .
H104 H -0.2109 0.3349 0.2379 0.103 Uiso 1 1 calc R
C105 C -0.1739(11) 0.3842(5) 0.2121(4) 0.111(7) Uani 1 1 d .
H105 H -0.2087 0.3872 0.1924 0.133 Uiso 1 1 calc R
C106 C -0.1207(11) 0.4118(5) 0.2137(5) 0.114(7) Uani 1 1 d .
H106 H -0.1202 0.4328 0.1947 0.137 Uiso 1 1 calc R
C107 C -0.0680(9) 0.4087(5) 0.2434(5) 0.109(6) Uani 1 1 d .
H107 H -0.0336 0.4279 0.2457 0.131 Uiso 1 1 calc R
C108 C -0.0701(7) 0.3763(4) 0.2684(4) 0.075(4) Uani 1 1 d .
H108 H -0.0346 0.3720 0.2874 0.090 Uiso 1 1 calc R
C109 C -0.1886(4) 0.1866(3) 0.4764(3) 0.040(2) Uani 1 1 d .
C110 C -0.2281(5) 0.1547(3) 0.4861(3) 0.051(3) Uani 1 1 d .
H110 H -0.2173 0.1399 0.5096 0.061 Uiso 1 1 calc R
C111 C -0.2831(5) 0.1436(4) 0.4625(4) 0.066(3) Uani 1 1 d .
H111 H -0.3099 0.1218 0.4696 0.079 Uiso 1 1 calc R
C112 C -0.2976(5) 0.1658(4) 0.4277(4) 0.061(3) Uani 1 1 d .
H112 H -0.3355 0.1592 0.4114 0.073 Uiso 1 1 calc R
C113 C -0.2590(6) 0.1960(4) 0.4172(3) 0.061(3) Uani 1 1 d .
H113 H -0.2695 0.2101 0.3932 0.073 Uiso 1 1 calc R
C114 C -0.2035(5) 0.2073(3) 0.4408(3) 0.050(3) Uani 1 1 d .
H114 H -0.1764 0.2287 0.4329 0.060 Uiso 1 1 calc R
C115 C -0.1427(4) 0.2426(3) 0.5365(3) 0.0337(19) Uani 1 1 d .
C116 C -0.0984(5) 0.2698(3) 0.5506(3) 0.046(2) Uani 1 1 d .
H116 H -0.0531 0.2673 0.5446 0.055 Uiso 1 1 calc R
C117 C -0.1191(5) 0.3018(3) 0.5741(3) 0.055(3) Uani 1 1 d .
H117 H -0.0877 0.3210 0.5834 0.066 Uiso 1 1 calc R
C118 C -0.1849(5) 0.3055(4) 0.5839(3) 0.059(3) Uani 1 1 d .
H118 H -0.1994 0.3270 0.5996 0.071 Uiso 1 1 calc R
C119 C -0.2292(6) 0.2760(4) 0.5695(4) 0.073(4) Uani 1 1 d .
H119 H -0.2741 0.2772 0.5767 0.088 Uiso 1 1 calc R
C120 C -0.2095(5) 0.2458(3) 0.5456(3) 0.053(3) Uani 1 1 d .
H120 H -0.2408 0.2271 0.5352 0.064 Uiso 1 1 calc R
C121 C -0.1040(4) 0.1598(3) 0.5408(3) 0.036(2) Uani 1 1 d .
C122 C -0.1398(5) 0.1560(3) 0.5756(3) 0.046(2) Uani 1 1 d .
H122 H -0.1695 0.1764 0.5827 0.055 Uiso 1 1 calc R
C123 C -0.1327(6) 0.1233(3) 0.5994(3) 0.053(3) Uani 1 1 d .
H123 H -0.1566 0.1214 0.6232 0.063 Uiso 1 1 calc R
C124 C -0.0918(6) 0.0935(3) 0.5894(3) 0.055(3) Uani 1 1 d .
H124 H -0.0880 0.0706 0.6058 0.066 Uiso 1 1 calc R
C125 C -0.0549(5) 0.0963(3) 0.5550(3) 0.051(3) Uani 1 1 d .
H125 H -0.0252 0.0757 0.5485 0.062 Uiso 1 1 calc R
C126 C -0.0620(4) 0.1289(3) 0.5309(3) 0.045(2) Uani 1 1 d .
H126 H -0.0381 0.1304 0.5071 0.053 Uiso 1 1 calc R
C127 C 0.0637(4) 0.0280(3) 0.4241(3) 0.041(2) Uani 1 1 d .
C128 C 0.0305(5) 0.0050(3) 0.3967(3) 0.043(2) Uani 1 1 d .
H128 H 0.0527 -0.0036 0.3739 0.051 Uiso 1 1 calc R
C129 C -0.0336(5) -0.0063(3) 0.4008(4) 0.057(3) Uani 1 1 d .
H129 H -0.0545 -0.0233 0.3816 0.068 Uiso 1 1 calc R
C130 C -0.0676(5) 0.0069(3) 0.4325(4) 0.062(3) Uani 1 1 d .
H130 H -0.1125 -0.0006 0.4352 0.074 Uiso 1 1 calc R
C131 C -0.0355(6) 0.0320(4) 0.4618(4) 0.076(4) Uani 1 1 d .
H131 H -0.0586 0.0413 0.4841 0.091 Uiso 1 1 calc R
C132 C 0.0292(5) 0.0424(3) 0.4570(4) 0.058(3) Uani 1 1 d .
H132 H 0.0511 0.0593 0.4759 0.069 Uiso 1 1 calc R
C133 C 0.1774(5) 0.0177(3) 0.3781(3) 0.038(2) Uani 1 1 d .
C134 C 0.2155(6) -0.0172(4) 0.3830(3) 0.062(3) Uani 1 1 d .
H134 H 0.2271 -0.0267 0.4090 0.075 Uiso 1 1 calc R
C135 C 0.2357(6) -0.0375(4) 0.3495(4) 0.073(4) Uani 1 1 d .
H135 H 0.2620 -0.0607 0.3524 0.088 Uiso 1 1 calc R
C136 C 0.2174(6) -0.0236(4) 0.3116(3) 0.064(3) Uani 1 1 d .
H136 H 0.2315 -0.0375 0.2888 0.077 Uiso 1 1 calc R
C137 C 0.1801(6) 0.0090(4) 0.3067(3) 0.060(3) Uani 1 1 d .
H137 H 0.1669 0.0179 0.2807 0.072 Uiso 1 1 calc R
C138 C 0.1609(5) 0.0298(3) 0.3403(3) 0.045(2) Uani 1 1 d .
H138 H 0.1353 0.0532 0.3366 0.054 Uiso 1 1 calc R
C139 C 0.1915(5) 0.0222(3) 0.4640(3) 0.041(2) Uani 1 1 d .
C140 C 0.1747(5) -0.0155(3) 0.4775(3) 0.043(2) Uani 1 1 d .
H140 H 0.1397 -0.0296 0.4640 0.052 Uiso 1 1 calc R
C141 C 0.2063(5) -0.0323(4) 0.5085(4) 0.061(3) Uani 1 1 d .
H141 H 0.1934 -0.0579 0.5171 0.074 Uiso 1 1 calc R
C142 C 0.2585(6) -0.0125(4) 0.5289(4) 0.065(3) Uani 1 1 d .
H142 H 0.2809 -0.0245 0.5513 0.078 Uiso 1 1 calc R
C143 C 0.2767(6) 0.0245(4) 0.5158(3) 0.064(3) Uani 1 1 d .
H143 H 0.3117 0.0382 0.5295 0.076 Uiso 1 1 calc R
C144 C 0.2436(5) 0.0428(3) 0.4818(3) 0.046(2) Uani 1 1 d .
H144 H 0.2569 0.0679 0.4721 0.055 Uiso 1 1 calc R
C145 C 0.0767(5) 0.3795(3) 0.4664(3) 0.043(2) Uani 1 1 d .
C146 C 0.0727(5) 0.4195(3) 0.4547(3) 0.052(3) Uani 1 1 d .
H146 H 0.1022 0.4290 0.4355 0.062 Uiso 1 1 calc R
C147 C 0.0288(5) 0.4449(4) 0.4696(4) 0.062(3) Uani 1 1 d .
H14A H 0.0246 0.4712 0.4597 0.075 Uiso 1 1 calc R
C148 C -0.0088(6) 0.4318(4) 0.4986(4) 0.064(3) Uani 1 1 d .
C149 C -0.0080(5) 0.3926(3) 0.5118(3) 0.049(3) Uani 1 1 d .
C150 C 0.0353(5) 0.3666(3) 0.4960(3) 0.044(2) Uani 1 1 d .
H150 H 0.0373 0.3399 0.5051 0.053 Uiso 1 1 calc R
C151 C 0.3457(5) 0.3088(3) 0.4979(3) 0.043(2) Uani 1 1 d .
C152 C 0.3274(6) 0.3493(3) 0.4967(3) 0.056(3) Uani 1 1 d .
H152 H 0.2843 0.3569 0.4873 0.067 Uiso 1 1 calc R
C153 C 0.3725(6) 0.3778(4) 0.5093(5) 0.078(4) Uani 1 1 d .
C154 C 0.4336(8) 0.3682(5) 0.5224(5) 0.096(5) Uani 1 1 d .
C155 C 0.4516(5) 0.3287(5) 0.5206(4) 0.085(5) Uani 1 1 d .
C156 C 0.4100(5) 0.2986(3) 0.5097(3) 0.050(3) Uani 1 1 d .
H156 H 0.4242 0.2718 0.5103 0.060 Uiso 1 1 calc R
C157 C 0.3922(5) 0.1748(3) 0.3680(3) 0.046(2) Uani 1 1 d .
C158 C 0.3852(5) 0.1686(3) 0.3270(3) 0.052(3) Uani 1 1 d .
H158 H 0.3537 0.1832 0.3112 0.063 Uiso 1 1 calc R
C159 C 0.4251(6) 0.1405(4) 0.3094(4) 0.066(3) Uani 1 1 d .
C160 C 0.4709(6) 0.1189(4) 0.3322(4) 0.074(4) Uani 1 1 d .
C161 C 0.4762(6) 0.1253(4) 0.3721(4) 0.067(4) Uani 1 1 d .
C162 C 0.4372(5) 0.1520(3) 0.3895(3) 0.056(3) Uani 1 1 d .
H162 H 0.4410 0.1552 0.4176 0.067 Uiso 1 1 calc R
C163 C 0.3575(5) 0.3515(3) 0.3941(3) 0.043(2) Uani 1 1 d .
C164 C 0.4111(5) 0.3269(4) 0.4075(3) 0.054(3) Uani 1 1 d .
H164 H 0.4072 0.2988 0.4064 0.065 Uiso 1 1 calc R
C165 C 0.4698(7) 0.3449(4) 0.4223(4) 0.074(4) Uani 1 1 d .
C166 C 0.4736(7) 0.3857(4) 0.4241(4) 0.082(4) Uani 1 1 d .
C167 C 0.4211(8) 0.4071(4) 0.4133(4) 0.084(5) Uani 1 1 d .
C168 C 0.3638(6) 0.3920(3) 0.3972(4) 0.063(3) Uani 1 1 d .
H168 H 0.3287 0.4090 0.3883 0.076 Uiso 1 1 calc R
C169 C 0.0944(5) 0.3445(3) 0.2794(3) 0.043(2) Uani 1 1 d .
C170 C 0.0752(5) 0.3168(4) 0.2498(3) 0.052(3) Uani 1 1 d .
H170 H 0.0631 0.2907 0.2574 0.063 Uiso 1 1 calc R
C171 C 0.0927(6) 0.3655(5) 0.1996(4) 0.072(4) Uani 1 1 d .
C172 C 0.1122(6) 0.3929(4) 0.2288(4) 0.072(4) Uani 1 1 d .
C173 C 0.0735(6) 0.3274(5) 0.2085(4) 0.073(4) Uani 1 1 d .
H17A H 0.0599 0.3091 0.1882 0.087 Uiso 1 1 calc R
C174 C 0.1115(5) 0.3823(3) 0.2687(3) 0.053(3) Uani 1 1 d .
H174 H 0.1229 0.4013 0.2887 0.064 Uiso 1 1 calc R
C175 C 0.1081(4) 0.2175(3) 0.5520(3) 0.039(2) Uani 1 1 d .
C176 C 0.0607(6) 0.1962(4) 0.5696(4) 0.068(3) Uani 1 1 d .
H176 H 0.0181 0.1947 0.5568 0.081 Uiso 1 1 calc R
C177 C 0.0715(8) 0.1762(4) 0.6063(4) 0.071(4) Uani 1 1 d .
C178 C 0.1362(10) 0.1770(4) 0.6225(4) 0.090(5) Uani 1 1 d .
C179 C 0.1835(7) 0.1975(4) 0.6043(4) 0.077(4) Uani 1 1 d .
C180 C 0.1711(6) 0.2180(3) 0.5701(3) 0.058(3) Uani 1 1 d .
H180 H 0.2054 0.2328 0.5586 0.070 Uiso 1 1 calc R
C181 C 0.2151(5) 0.1358(3) 0.5152(3) 0.044(2) Uani 1 1 d .
C182 C 0.1524(5) 0.1204(3) 0.5220(3) 0.050(3) Uani 1 1 d .
H182 H 0.1169 0.1240 0.5030 0.060 Uiso 1 1 calc R
C183 C 0.1432(7) 0.1000(4) 0.5566(4) 0.066(3) Uani 1 1 d .
C184 C 0.1952(8) 0.0940(4) 0.5842(4) 0.078(4) Uani 1 1 d .
C185 C 0.2550(6) 0.1098(4) 0.5774(3) 0.064(3) Uani 1 1 d .
C186 C 0.2661(5) 0.1306(4) 0.5437(3) 0.057(3) Uani 1 1 d .
H186 H 0.3086 0.1415 0.5396 0.069 Uiso 1 1 calc R
C187 C 0.2287(4) 0.2734(3) 0.2469(3) 0.043(2) Uani 1 1 d .
C188 C 0.2532(5) 0.3120(3) 0.2496(3) 0.051(3) Uani 1 1 d .
H188 H 0.2682 0.3231 0.2745 0.061 Uiso 1 1 calc R
C189 C 0.2546(6) 0.3339(4) 0.2138(5) 0.076(4) Uani 1 1 d .
C190 C 0.2333(6) 0.3177(5) 0.1774(4) 0.075(4) Uani 1 1 d .
C191 C 0.2100(6) 0.2805(4) 0.1757(4) 0.066(3) Uani 1 1 d .
H19A H 0.1962 0.2694 0.1507 0.079 Uiso 1 1 calc R
C192 C 0.2062(5) 0.2585(3) 0.2100(3) 0.051(3) Uani 1 1 d .
H192 H 0.1878 0.2326 0.2086 0.061 Uiso 1 1 calc R
C193 C -0.0352(4) 0.1849(3) 0.3039(3) 0.040(2) Uani 1 1 d .
C194 C -0.0904(5) 0.1905(3) 0.3261(4) 0.056(3) Uani 1 1 d .
H194 H -0.0898 0.2096 0.3469 0.067 Uiso 1 1 calc R
C195 C -0.1471(5) 0.1679(4) 0.3179(4) 0.070(4) Uani 1 1 d .
C196 C -0.1492(6) 0.1394(4) 0.2874(5) 0.077(4) Uani 1 1 d .
C197 C -0.0947(7) 0.1337(4) 0.2674(4) 0.068(4) Uani 1 1 d .
C198 C -0.0388(6) 0.1558(3) 0.2742(3) 0.057(3) Uani 1 1 d .
H198 H -0.0016 0.1513 0.2584 0.068 Uiso 1 1 calc R
C199 C -0.0669(4) 0.3172(3) 0.4266(3) 0.038(2) Uani 1 1 d .
C200 C -0.1103(5) 0.3166(3) 0.4567(3) 0.044(2) Uani 1 1 d .
H200 H -0.1170 0.2925 0.4706 0.053 Uiso 1 1 calc R
C201 C -0.1362(6) 0.3841(4) 0.4460(4) 0.068(4) Uani 1 1 d .
C202 C -0.0929(6) 0.3860(3) 0.4162(3) 0.056(3) Uani 1 1 d .
C203 C -0.1442(5) 0.3495(4) 0.4674(3) 0.058(3) Uani 1 1 d .
H20B H -0.1728 0.3487 0.4891 0.069 Uiso 1 1 calc R
C204 C -0.0576(5) 0.3528(3) 0.4059(3) 0.045(2) Uani 1 1 d .
H204 H -0.0273 0.3541 0.3849 0.055 Uiso 1 1 calc R
C205 C -0.0227(5) 0.1288(3) 0.4014(3) 0.041(2) Uani 1 1 d .
C206 C -0.0868(5) 0.1274(3) 0.4154(3) 0.053(3) Uani 1 1 d .
H206 H -0.0985 0.1440 0.4369 0.063 Uiso 1 1 calc R
C207 C -0.1342(6) 0.1017(4) 0.3977(4) 0.065(3) Uani 1 1 d .
H20A H -0.1775 0.1000 0.4075 0.078 Uiso 1 1 calc R
C208 C -0.1159(6) 0.0796(4) 0.3663(4) 0.067(4) Uani 1 1 d .
C209 C -0.0540(6) 0.0822(3) 0.3523(3) 0.055(3) Uani 1 1 d .
C210 C -0.0066(5) 0.1065(3) 0.3688(3) 0.046(2) Uani 1 1 d .
H210 H 0.0362 0.1081 0.3581 0.055 Uiso 1 1 calc R
C211 C 0.2495(5) 0.1105(3) 0.3343(3) 0.045(2) Uani 1 1 d .
C212 C 0.2886(5) 0.0940(3) 0.3651(3) 0.048(2) Uani 1 1 d .
H212 H 0.2832 0.1020 0.3920 0.058 Uiso 1 1 calc R
C213 C 0.3365(6) 0.0653(4) 0.3560(4) 0.065(3) Uani 1 1 d .
C214 C 0.3443(7) 0.0534(4) 0.3182(4) 0.088(5) Uani 1 1 d .
C215 C 0.3057(7) 0.0702(4) 0.2881(4) 0.075(4) Uani 1 1 d .
C216 C 0.2610(5) 0.0978(3) 0.2960(3) 0.052(3) Uani 1 1 d .
H216 H 0.2358 0.1092 0.2744 0.062 Uiso 1 1 calc R
Cl2 Cl 0.6601(3) 0.07379(19) 0.3741(2) 0.165(3) Uani 1 1 d .
C1S C 0.6798(14) 0.0648(9) 0.3303(9) 0.201(12) Uiso 1 1 d .
H1SA H 0.7278 0.0589 0.3314 0.241 Uiso 1 1 calc R
H1SB H 0.6740 0.0898 0.3150 0.241 Uiso 1 1 calc R
Cl1 Cl 0.6389(5) 0.0250(3) 0.3001(3) 0.253(5) Uani 1 1 d .
Cl4 Cl 0.3710(3) 0.96857(18) 0.4355(2) 0.151(2) Uani 1 1 d .
Cl3 Cl 0.3230(3) 0.8906(2) 0.43517(18) 0.166(3) Uani 1 1 d .
Cl5 Cl 0.4916(3) 0.9617(2) 0.3407(2) 0.165(2) Uani 1 1 d .
Cl9 Cl 0.6498(4) 0.1103(3) 0.2209(2) 0.190(3) Uani 1 1 d .
Cl6 Cl 0.5685(4) 0.9688(2) 0.4101(2) 0.199(3) Uani 1 1 d .
Cl10 Cl 0.5188(3) 0.1302(3) 0.1958(2) 0.216(4) Uani 1 1 d .
Cl7 Cl 1.0438(5) 0.9253(3) 0.30257(18) 0.199(3) Uani 1 1 d .
Cl8 Cl 0.9141(7) 0.9555(3) 0.2863(3) 0.304(7) Uani 1 1 d .
C3S C 0.5180(10) 0.9941(8) 0.3770(6) 0.183(13) Uani 1 1 d .
H3SA H 0.5423 1.0163 0.3652 0.220 Uiso 1 1 calc R
H3SB H 0.4796 1.0051 0.3908 0.220 Uiso 1 1 calc R
C2S C 0.3806(10) 0.9227(6) 0.4174(5) 0.126(7) Uani 1 1 d .
H2SA H 0.4255 0.9129 0.4250 0.151 Uiso 1 1 calc R
H2SB H 0.3764 0.9234 0.3878 0.151 Uiso 1 1 calc R
C5S C 0.5716(16) 0.0936(7) 0.2202(7) 0.190(13) Uani 1 1 d .
H5SA H 0.5576 0.0891 0.2479 0.228 Uiso 1 1 calc R
H5SB H 0.5683 0.0681 0.2056 0.228 Uiso 1 1 calc R
C4S C 0.9542(4) 0.9172(3) 0.2992(2) 0.181(11) Uani 1 1 d .
H4SA H 0.9442 0.8959 0.2796 0.217 Uiso 1 1 calc R
H4SB H 0.9394 0.9082 0.3255 0.217 Uiso 1 1 calc R
O1W O 0.1837(4) 0.1158(3) 0.0564(2) 0.146(6) Uani 1 1 d R
O2W O 0.6485(4) 0.3397(3) 0.4980(2) 0.201(9) Uani 1 1 d R

loop_
_atom_site_aniso_label
_atom_site_aniso_U_11
_atom_site_aniso_U_22
_atom_site_aniso_U_33
_atom_site_aniso_U_23
_atom_site_aniso_U_13
_atom_site_aniso_U_12
Ag1 0.0348(3) 0.0330(4) 0.0414(4) 0.0006(3) 0.0039(3) -0.0017(3)
Ag2 0.0379(4) 0.0317(4) 0.0387(4) 0.0014(3) 0.0051(3) 0.0031(3)
Ag3 0.0355(4) 0.0333(4) 0.0352(4) 0.0033(3) 0.0016(3) -0.0013(3)
Ag4 0.0354(4) 0.0338(4) 0.0373(4) 0.0013(3) 0.0036(3) 0.0036(3)
Ag5 0.0394(4) 0.0356(4) 0.0354(4) 0.0055(3) 0.0045(3) 0.0020(3)
Ag6 0.0341(3) 0.0331(4) 0.0375(4) -0.0008(3) 0.0018(3) 0.0008(3)
Ag7 0.0506(4) 0.0437(5) 0.0430(4) 0.0012(3) 0.0072(3) 0.0028(3)
Ag8 0.0381(4) 0.0426(4) 0.0418(4) 0.0013(3) 0.0050(3) -0.0025(3)
Ag9 0.0387(4) 0.0375(4) 0.0398(4) 0.0008(3) 0.0015(3) -0.0002(3)
Ag10 0.0467(4) 0.0438(5) 0.0378(4) 0.0025(3) 0.0013(3) 0.0070(3)
Ag11 0.0413(4) 0.0478(5) 0.0435(4) 0.0031(3) 0.0033(3) 0.0062(3)
Ag12 0.0519(4) 0.0393(5) 0.0511(4) 0.0091(3) 0.0137(4) 0.0013(3)
Ag13 0.0380(4) 0.0408(4) 0.0405(4) 0.0028(3) 0.0031(3) -0.0022(3)
Ag14 0.0391(4) 0.0447(5) 0.0458(4) -0.0001(3) -0.0005(3) -0.0014(3)
S1 0.0440(13) 0.0358(13) 0.0393(12) 0.0031(10) 0.0074(10) 0.0052(10)
S2 0.0364(12) 0.0392(14) 0.0448(13) -0.0012(11) 0.0046(10) -0.0035(10)
S3 0.0383(12) 0.0448(15) 0.0419(13) 0.0054(11) 0.0056(10) 0.0056(10)
S4 0.0392(13) 0.0392(14) 0.0533(15) 0.0032(11) 0.0079(11) 0.0009(10)
S5 0.0479(14) 0.0408(15) 0.0447(14) 0.0075(11) 0.0085(11) 0.0068(11)
S6 0.0382(12) 0.0446(15) 0.0406(13) 0.0004(11) -0.0011(10) -0.0059(10)
S7 0.0384(12) 0.0378(14) 0.0399(12) 0.0042(10) -0.0035(10) -0.0023(10)
S8 0.0434(13) 0.0437(15) 0.0387(12) 0.0027(11) 0.0028(10) 0.0009(11)
S9 0.0412(13) 0.0444(15) 0.0398(13) -0.0034(11) 0.0017(10) 0.0053(10)
S10 0.0409(12) 0.0369(13) 0.0412(13) 0.0016(10) 0.0088(10) 0.0043(10)
S11 0.0354(12) 0.0381(14) 0.0444(13) -0.0011(10) 0.0023(10) 0.0015(10)
S12 0.0427(13) 0.0370(13) 0.0335(11) 0.0035(10) 0.0060(10) 0.0067(10)
P1 0.0593(17) 0.0369(16) 0.073(2) 0.0095(14) 0.0244(15) 0.0035(13)
P2 0.0371(13) 0.0437(15) 0.0388(13) -0.0024(11) -0.0002(11) -0.0059(11)
P3 0.0360(13) 0.0435(15) 0.0474(14) -0.0061(12) -0.0048(11) 0.0006(11)
P4 0.0369(13) 0.0605(19) 0.0466(15) 0.0114(13) 0.0067(12) 0.0046(12)
P5 0.0439(14) 0.0407(15) 0.0375(13) 0.0024(11) -0.0003(11) 0.0093(11)
P6 0.0567(17) 0.0544(19) 0.0463(15) 0.0016(13) -0.0023(13) 0.0111(14)
P7 0.0318(12) 0.0395(14) 0.0376(13) -0.0012(11) 0.0025(10) 0.0006(10)
P8 0.0391(13) 0.0328(13) 0.0383(13) 0.0030(10) 0.0005(10) 0.0004(10)
F1 0.074(5) 0.052(5) 0.157(8) -0.010(5) 0.054(5) 0.010(4)
F2 0.060(4) 0.079(5) 0.079(5) -0.007(4) 0.039(3) -0.005(3)
F3 0.105(7) 0.075(6) 0.250(13) -0.019(7) -0.049(8) -0.046(5)
F4 0.125(10) 0.040(7) 0.134(10) -0.008(6) 0.014(8) -0.027(6)
F4A 0.125(10) 0.040(7) 0.134(10) -0.008(6) 0.014(8) -0.027(6)
F5 0.106(6) 0.126(8) 0.097(6) -0.021(5) 0.022(5) 0.067(6)
F6 0.087(7) 0.110(9) 0.048(5) -0.006(6) 0.018(5) 0.017(7)
F6A 0.087(7) 0.110(9) 0.048(5) -0.006(6) 0.018(5) 0.017(7)
F7 0.101(6) 0.103(7) 0.160(9) 0.012(6) -0.056(6) -0.045(5)
F8 0.064(6) 0.116(10) 0.098(8) 0.015(7) -0.035(6) 0.008(6)
F8A 0.064(6) 0.116(10) 0.098(8) 0.015(7) -0.035(6) 0.008(6)
F9 0.088(5) 0.157(9) 0.064(5) 0.055(5) -0.005(4) -0.016(5)
F10 0.123(7) 0.112(8) 0.108(7) 0.054(6) -0.005(6) -0.032(6)
F11 0.227(11) 0.091(7) 0.058(5) 0.026(4) -0.031(6) -0.008(7)
F12 0.065(6) 0.096(8) 0.073(6) 0.031(6) 0.006(5) -0.009(6)
F12A 0.065(6) 0.096(8) 0.073(6) 0.031(6) 0.006(5) -0.009(6)
F13 0.143(8) 0.120(8) 0.067(5) 0.051(5) 0.012(5) -0.006(6)
F14 0.071(6) 0.092(8) 0.071(6) 0.018(6) 0.000(5) -0.027(6)
F14A 0.071(6) 0.092(8) 0.071(6) 0.018(6) 0.000(5) -0.027(6)
F15 0.086(5) 0.139(8) 0.098(6) 0.080(6) 0.007(5) -0.012(5)
F16 0.120(7) 0.076(6) 0.148(8) 0.031(6) -0.007(6) -0.017(5)
F17 0.071(5) 0.115(8) 0.140(8) 0.003(6) -0.008(5) -0.037(5)
F18 0.061(6) 0.100(9) 0.074(7) -0.012(6) 0.014(5) -0.010(6)
F18A 0.061(6) 0.100(9) 0.074(7) -0.012(6) 0.014(5) -0.010(6)
F19 0.109(6) 0.067(5) 0.126(7) -0.021(5) 0.016(5) 0.043(5)
F20 0.132(7) 0.043(4) 0.088(5) 0.007(4) 0.009(5) 0.017(4)
F21 0.084(5) 0.089(6) 0.108(6) -0.020(5) -0.033(5) -0.031(4)
F22 0.101(6) 0.103(7) 0.080(5) -0.016(5) -0.009(5) 0.004(5)
F23 0.118(7) 0.107(7) 0.129(7) 0.000(6) 0.020(6) 0.077(6)
F24 0.080(7) 0.087(8) 0.083(7) 0.014(6) 0.015(6) 0.042(6)
F24A 0.080(7) 0.087(8) 0.083(7) 0.014(6) 0.015(6) 0.042(6)
C1 0.072(8) 0.038(7) 0.077(8) 0.013(6) 0.041(7) -0.009(5)
C2 0.062(8) 0.072(10) 0.104(11) -0.009(9) 0.021(8) -0.006(7)
C3 0.097(11) 0.082(12) 0.097(11) -0.028(9) 0.032(9) -0.023(9)
C4 0.091(11) 0.079(12) 0.112(13) -0.028(10) 0.046(10) -0.018(9)
C5 0.091(11) 0.053(9) 0.131(14) -0.007(10) 0.072(10) 0.000(8)
C6 0.072(8) 0.054(8) 0.117(12) 0.020(8) 0.054(8) 0.005(6)
C7 0.057(7) 0.045(7) 0.072(8) 0.027(6) 0.023(6) -0.004(5)
C8 0.075(8) 0.043(7) 0.114(11) 0.008(7) 0.038(8) -0.011(6)
C9 0.082(9) 0.046(8) 0.095(10) 0.002(7) 0.033(8) -0.018(6)
C10 0.068(8) 0.082(10) 0.070(8) 0.022(8) 0.022(7) -0.010(7)
C11 0.064(7) 0.088(10) 0.041(6) 0.015(6) 0.011(5) -0.016(7)
C12 0.068(7) 0.054(7) 0.047(6) 0.002(5) 0.009(5) 0.005(6)
C13 0.061(7) 0.050(7) 0.096(9) 0.032(7) 0.029(7) 0.017(6)
C14 0.068(8) 0.064(9) 0.088(9) 0.031(7) 0.024(7) 0.015(6)
C15 0.072(9) 0.097(12) 0.112(12) 0.038(10) 0.016(8) 0.017(8)
C16 0.077(10) 0.112(14) 0.128(13) 0.076(11) 0.017(9) 0.031(9)
C17 0.092(11) 0.117(14) 0.134(14) 0.093(12) 0.036(10) 0.050(10)
C18 0.066(8) 0.088(11) 0.122(12) 0.057(10) 0.039(8) 0.015(7)
C19 0.051(6) 0.047(6) 0.042(5) -0.006(5) 0.006(5) 0.013(5)
C20 0.090(9) 0.059(9) 0.067(8) 0.000(7) 0.002(7) 0.011(7)
C21 0.106(12) 0.095(13) 0.088(11) -0.033(10) 0.004(9) 0.042(10)
C22 0.111(12) 0.053(9) 0.090(10) 0.010(8) -0.017(9) -0.001(8)
C23 0.081(9) 0.058(8) 0.061(7) -0.002(6) 0.011(7) 0.001(7)
C24 0.063(7) 0.041(7) 0.069(7) -0.002(6) 0.010(6) 0.003(5)
C25 0.037(5) 0.055(7) 0.035(5) 0.008(5) -0.002(4) -0.019(5)
C26 0.067(8) 0.052(7) 0.065(7) -0.003(6) -0.017(6) -0.002(6)
C27 0.071(8) 0.065(9) 0.080(9) -0.005(7) -0.028(7) -0.018(7)
C28 0.048(7) 0.084(10) 0.068(8) 0.021(7) -0.025(6) -0.025(7)
C29 0.047(6) 0.085(9) 0.052(6) 0.010(6) -0.006(5) 0.006(6)
C30 0.046(6) 0.052(7) 0.047(6) 0.001(5) -0.005(5) 0.001(5)
C31 0.040(5) 0.050(6) 0.034(5) 0.001(4) 0.000(4) -0.006(4)
C32 0.064(8) 0.098(11) 0.057(7) 0.028(7) -0.009(6) -0.025(7)
C33 0.079(9) 0.102(12) 0.057(7) 0.027(7) -0.003(7) -0.023(8)
C34 0.067(8) 0.098(11) 0.047(7) -0.005(7) 0.019(6) -0.025(7)
C35 0.068(8) 0.083(10) 0.048(7) 0.007(6) -0.001(6) -0.028(7)
C36 0.059(7) 0.077(9) 0.045(6) -0.001(6) -0.001(5) -0.018(6)
C37 0.057(6) 0.044(6) 0.041(5) -0.003(4) -0.011(5) -0.002(5)
C38 0.049(6) 0.043(7) 0.097(9) -0.020(6) -0.013(6) 0.003(5)
C39 0.075(9) 0.058(9) 0.095(10) -0.018(7) -0.008(8) 0.021(7)
C40 0.105(11) 0.046(8) 0.071(8) -0.011(6) 0.005(8) 0.028(7)
C41 0.098(11) 0.049(8) 0.079(9) -0.014(7) -0.003(8) -0.012(7)
C42 0.066(8) 0.056(8) 0.087(9) -0.011(7) -0.010(7) 0.001(6)
C43 0.032(5) 0.062(7) 0.049(6) -0.005(5) 0.001(4) -0.006(5)
C44 0.046(6) 0.061(7) 0.046(6) -0.014(5) -0.001(5) -0.003(5)
C45 0.069(8) 0.055(8) 0.061(7) -0.016(6) -0.001(6) -0.011(6)
C46 0.079(9) 0.080(10) 0.046(7) -0.003(7) 0.003(6) -0.015(7)
C47 0.066(8) 0.081(10) 0.057(7) 0.014(7) -0.029(6) 0.002(7)
C48 0.056(7) 0.064(8) 0.061(7) 0.002(6) -0.007(6) 0.013(6)
C49 0.027(5) 0.049(7) 0.070(7) -0.021(6) 0.000(5) 0.001(4)
C50 0.045(6) 0.084(9) 0.067(7) -0.033(7) 0.011(6) -0.011(6)
C51 0.051(7) 0.115(13) 0.086(10) -0.035(10) 0.014(7) -0.019(8)
C52 0.047(7) 0.087(11) 0.099(11) -0.013(9) 0.018(7) -0.020(7)
C53 0.075(9) 0.072(10) 0.117(12) 0.020(9) 0.036(9) 0.001(7)
C54 0.049(7) 0.060(8) 0.083(9) 0.008(7) 0.000(6) -0.006(5)
C55 0.041(5) 0.058(7) 0.037(5) 0.013(5) 0.012(4) 0.004(5)
C56 0.046(6) 0.072(8) 0.059(7) 0.012(6) 0.022(5) 0.003(5)
C57 0.067(8) 0.082(10) 0.042(6) 0.016(6) 0.016(6) 0.021(7)
C58 0.062(7) 0.090(10) 0.042(6) 0.003(7) 0.004(6) 0.019(7)
C59 0.054(7) 0.107(11) 0.046(6) 0.005(7) 0.016(5) 0.011(7)
C60 0.052(6) 0.059(8) 0.054(6) 0.007(6) -0.001(5) 0.002(5)
C61 0.040(5) 0.058(7) 0.062(7) 0.012(6) 0.007(5) 0.005(5)
C62 0.044(6) 0.082(9) 0.058(7) 0.014(6) -0.004(5) 0.016(6)
C63 0.069(9) 0.130(14) 0.073(9) 0.022(9) 0.010(7) 0.039(9)
C64 0.075(9) 0.113(13) 0.081(10) 0.025(9) 0.016(8) 0.044(9)
C65 0.060(8) 0.147(16) 0.075(9) 0.009(10) 0.020(7) 0.043(9)
C66 0.058(7) 0.097(11) 0.069(8) 0.013(8) 0.015(6) 0.023(7)
C67 0.055(7) 0.068(9) 0.060(7) 0.020(6) -0.006(6) -0.006(6)
C68 0.071(8) 0.064(8) 0.051(7) 0.010(6) 0.010(6) -0.002(7)
C69 0.085(10) 0.075(11) 0.099(11) 0.005(8) -0.009(9) -0.017(8)
C70 0.130(16) 0.066(11) 0.141(16) 0.017(11) -0.050(13) -0.033(11)
C71 0.077(11) 0.110(16) 0.19(2) 0.014(15) -0.014(12) -0.036(11)
C72 0.046(7) 0.088(12) 0.161(16) 0.021(11) -0.015(9) -0.019(7)
C73 0.050(6) 0.032(6) 0.055(6) -0.005(5) 0.009(5) 0.003(4)
C74 0.057(6) 0.052(7) 0.044(6) 0.000(5) 0.020(5) 0.016(5)
C75 0.046(6) 0.062(8) 0.074(8) 0.001(6) 0.021(6) 0.001(6)
C76 0.057(7) 0.046(8) 0.129(13) 0.004(8) 0.042(8) 0.002(6)
C77 0.050(7) 0.063(9) 0.105(11) -0.026(8) -0.011(7) 0.009(6)
C78 0.050(6) 0.050(7) 0.055(6) -0.006(5) -0.007(5) 0.007(5)
C79 0.049(6) 0.044(6) 0.039(5) 0.004(4) -0.003(5) 0.010(5)
C80 0.077(8) 0.055(8) 0.076(8) -0.021(7) 0.017(7) 0.004(6)
C81 0.077(9) 0.058(8) 0.100(10) -0.028(8) 0.042(8) -0.004(7)
C82 0.058(7) 0.069(9) 0.070(8) 0.013(7) 0.034(6) 0.021(6)
C83 0.045(6) 0.089(10) 0.058(7) 0.003(7) 0.007(5) 0.017(6)
C84 0.045(6) 0.064(8) 0.056(6) -0.005(6) 0.003(5) 0.014(5)
C85 0.047(5) 0.039(6) 0.036(5) 0.002(4) -0.005(4) -0.001(4)
C86 0.044(6) 0.081(9) 0.044(6) 0.013(6) 0.001(5) -0.002(6)
C87 0.059(7) 0.099(10) 0.041(6) 0.007(6) -0.007(5) -0.014(7)
C88 0.052(7) 0.055(7) 0.075(8) 0.033(6) -0.001(6) 0.001(5)
C89 0.047(6) 0.049(7) 0.067(7) 0.014(6) -0.006(5) 0.008(5)
C90 0.060(6) 0.039(6) 0.049(6) 0.004(5) 0.012(5) 0.012(5)
C91 0.047(6) 0.072(8) 0.044(6) 0.006(6) 0.002(5) 0.016(6)
C92 0.081(9) 0.096(12) 0.070(9) 0.010(8) 0.005(8) 0.019(8)
C93 0.062(8) 0.177(18) 0.060(8) -0.003(10) 0.021(7) 0.038(10)
C94 0.066(9) 0.164(19) 0.090(12) -0.030(12) -0.003(9) 0.046(11)
C95 0.115(13) 0.088(12) 0.082(10) -0.026(9) 0.004(10) 0.028(10)
C96 0.069(8) 0.070(9) 0.064(7) -0.012(7) 0.003(6) 0.019(7)
C97 0.059(7) 0.056(7) 0.056(7) 0.005(6) -0.018(6) 0.011(6)
C98 0.056(8) 0.106(12) 0.083(9) 0.002(9) -0.013(7) 0.011(8)
C99 0.084(11) 0.100(13) 0.122(14) -0.012(11) -0.045(11) -0.012(9)
C100 0.103(13) 0.109(14) 0.092(12) -0.040(10) -0.030(10) -0.004(11)
C101 0.083(10) 0.079(10) 0.057(7) -0.011(7) -0.017(7) 0.022(8)
C102 0.059(7) 0.053(7) 0.042(6) 0.000(5) -0.005(5) 0.003(5)
C103 0.087(9) 0.049(7) 0.059(7) -0.002(6) 0.010(7) 0.020(7)
C104 0.108(11) 0.079(10) 0.068(8) 0.006(7) -0.023(8) 0.028(8)
C105 0.19(2) 0.079(12) 0.064(9) 0.033(9) 0.019(11) 0.056(13)
C106 0.174(19) 0.069(12) 0.103(13) 0.035(10) 0.048(13) 0.031(12)
C107 0.106(12) 0.111(15) 0.113(13) 0.045(11) 0.037(11) 0.042(11)
C108 0.067(8) 0.074(10) 0.087(9) 0.023(8) 0.037(7) 0.023(7)
C109 0.025(4) 0.053(6) 0.042(5) -0.003(5) 0.008(4) 0.002(4)
C110 0.039(5) 0.052(7) 0.062(7) -0.007(5) -0.014(5) 0.005(5)
C111 0.039(6) 0.060(8) 0.097(10) -0.028(7) -0.002(6) -0.005(5)
C112 0.041(6) 0.072(9) 0.069(8) -0.016(7) -0.019(6) 0.009(6)
C113 0.058(7) 0.066(8) 0.057(7) 0.004(6) -0.012(6) 0.015(6)
C114 0.046(6) 0.058(7) 0.045(6) -0.001(5) -0.004(5) 0.004(5)
C115 0.031(4) 0.029(5) 0.041(5) 0.000(4) 0.002(4) 0.000(4)
C116 0.048(6) 0.042(6) 0.047(6) -0.003(5) -0.002(5) -0.003(5)
C117 0.058(7) 0.058(7) 0.048(6) -0.002(5) -0.001(5) -0.021(5)
C118 0.049(6) 0.061(8) 0.068(7) -0.025(6) 0.010(6) -0.002(5)
C119 0.044(6) 0.074(9) 0.101(10) -0.025(8) -0.001(7) 0.001(6)
C120 0.036(5) 0.048(7) 0.077(8) -0.019(6) 0.009(5) 0.004(5)
C121 0.033(5) 0.038(5) 0.038(5) -0.005(4) 0.002(4) -0.006(4)
C122 0.048(6) 0.045(6) 0.044(6) -0.004(5) 0.002(5) 0.000(5)
C123 0.072(7) 0.043(7) 0.044(6) -0.001(5) 0.011(5) -0.007(5)
C124 0.070(7) 0.050(7) 0.046(6) 0.007(5) -0.002(6) -0.016(6)
C125 0.050(6) 0.041(6) 0.062(7) 0.003(5) -0.002(5) -0.008(5)
C126 0.034(5) 0.043(6) 0.056(6) 0.000(5) -0.003(5) -0.006(4)
C127 0.035(5) 0.045(6) 0.043(5) 0.011(4) 0.002(4) -0.001(4)
C128 0.044(5) 0.040(6) 0.044(5) 0.001(4) 0.000(4) -0.003(4)
C129 0.054(7) 0.054(7) 0.062(7) 0.006(6) 0.002(6) -0.005(5)
C130 0.043(6) 0.046(7) 0.096(9) 0.003(6) -0.004(6) -0.006(5)
C131 0.056(7) 0.071(9) 0.104(10) -0.025(8) 0.034(7) -0.001(6)
C132 0.048(6) 0.053(7) 0.072(8) -0.012(6) 0.015(6) -0.007(5)
C133 0.046(5) 0.034(5) 0.033(5) -0.001(4) 0.001(4) -0.002(4)
C134 0.069(7) 0.070(8) 0.047(6) -0.010(6) -0.002(6) 0.028(6)
C135 0.079(9) 0.069(9) 0.071(8) -0.012(7) -0.008(7) 0.026(7)
C136 0.074(8) 0.067(9) 0.052(7) -0.012(6) 0.012(6) 0.012(6)
C137 0.082(8) 0.054(8) 0.045(6) 0.003(5) 0.009(6) 0.005(6)
C138 0.059(6) 0.034(6) 0.044(5) -0.005(4) 0.014(5) 0.005(5)
C139 0.046(5) 0.038(6) 0.040(5) -0.008(4) 0.003(4) 0.008(4)
C140 0.035(5) 0.046(6) 0.050(6) 0.008(5) 0.003(4) 0.002(4)
C141 0.052(7) 0.062(8) 0.071(8) 0.019(6) 0.013(6) 0.008(6)
C142 0.075(8) 0.053(8) 0.066(7) 0.011(6) 0.004(6) 0.022(6)
C143 0.068(8) 0.058(8) 0.062(7) -0.009(6) -0.023(6) 0.015(6)
C144 0.057(6) 0.035(6) 0.046(6) -0.007(4) -0.003(5) 0.007(5)
C145 0.045(5) 0.032(5) 0.050(6) 0.004(4) 0.000(5) -0.003(4)
C146 0.050(6) 0.042(6) 0.064(7) 0.008(5) 0.014(5) -0.002(5)
C147 0.062(7) 0.047(7) 0.081(8) -0.003(6) 0.042(6) 0.015(5)
C148 0.070(8) 0.048(7) 0.076(8) -0.024(6) 0.023(6) 0.014(6)
C149 0.035(5) 0.061(7) 0.054(6) -0.009(5) 0.027(5) 0.003(5)
C150 0.049(6) 0.036(6) 0.048(6) -0.003(4) -0.002(5) -0.014(4)
C151 0.039(5) 0.051(7) 0.037(5) 0.005(4) -0.001(4) -0.014(4)
C152 0.058(7) 0.051(7) 0.059(7) 0.003(5) 0.010(5) -0.016(5)
C153 0.056(8) 0.066(10) 0.114(11) -0.008(8) 0.014(8) -0.016(6)
C154 0.081(10) 0.064(10) 0.141(14) 0.003(9) -0.013(10) -0.040(8)
C155 0.019(5) 0.137(15) 0.097(10) 0.010(10) -0.014(6) -0.019(7)
C156 0.048(6) 0.054(7) 0.047(6) -0.004(5) -0.001(5) -0.009(5)
C157 0.036(5) 0.052(7) 0.051(6) 0.002(5) 0.010(4) 0.003(4)
C158 0.060(7) 0.049(7) 0.049(6) 0.001(5) 0.016(5) 0.017(5)
C159 0.056(7) 0.083(10) 0.061(7) -0.005(7) 0.019(6) 0.007(6)
C160 0.067(8) 0.084(10) 0.075(9) 0.005(7) 0.035(7) 0.033(7)
C161 0.047(6) 0.093(10) 0.060(7) -0.001(7) -0.006(6) 0.048(7)
C162 0.048(6) 0.062(8) 0.058(7) 0.004(6) -0.002(5) 0.010(5)
C163 0.039(5) 0.052(7) 0.040(5) 0.007(5) 0.007(4) -0.008(4)
C164 0.057(7) 0.052(7) 0.054(6) -0.001(5) 0.005(5) -0.001(5)
C165 0.077(9) 0.082(10) 0.063(8) 0.004(7) -0.012(7) -0.021(7)
C166 0.071(9) 0.069(10) 0.102(11) 0.018(8) -0.034(8) -0.024(7)
C167 0.126(13) 0.033(7) 0.092(10) 0.004(7) -0.010(9) -0.032(8)
C168 0.069(8) 0.043(7) 0.077(8) 0.008(6) -0.006(7) -0.004(6)
C169 0.040(5) 0.053(7) 0.038(5) 0.013(5) 0.007(4) 0.011(5)
C170 0.036(5) 0.064(8) 0.057(6) 0.014(6) 0.002(5) 0.010(5)
C171 0.062(8) 0.101(12) 0.055(7) 0.037(8) 0.010(6) 0.014(7)
C172 0.059(7) 0.069(9) 0.087(10) 0.043(8) 0.001(7) -0.003(6)
C173 0.055(7) 0.099(11) 0.066(8) 0.031(8) 0.031(6) 0.021(7)
C174 0.044(6) 0.060(8) 0.056(6) 0.019(6) 0.007(5) 0.006(5)
C175 0.038(5) 0.037(6) 0.042(5) 0.007(4) 0.011(4) -0.007(4)
C176 0.064(7) 0.066(9) 0.075(8) 0.007(7) 0.017(6) -0.005(6)
C177 0.115(11) 0.053(8) 0.045(7) 0.009(6) 0.022(7) 0.002(7)
C178 0.175(17) 0.051(9) 0.043(7) 0.008(6) -0.009(9) -0.008(9)
C179 0.092(10) 0.079(10) 0.057(7) 0.014(7) -0.046(7) -0.019(8)
C180 0.083(8) 0.039(6) 0.052(6) -0.002(5) -0.002(6) -0.004(5)
C181 0.052(6) 0.048(6) 0.033(5) 0.002(4) 0.007(4) -0.004(5)
C182 0.057(6) 0.049(7) 0.046(6) 0.003(5) 0.016(5) -0.005(5)
C183 0.080(9) 0.063(8) 0.058(7) 0.014(6) 0.021(7) -0.010(7)
C184 0.114(12) 0.062(9) 0.060(8) 0.029(7) 0.028(8) 0.014(8)
C185 0.074(8) 0.081(9) 0.037(6) 0.021(6) -0.006(6) 0.013(7)
C186 0.046(6) 0.076(8) 0.050(6) 0.003(6) -0.010(5) 0.008(5)
C187 0.036(5) 0.050(6) 0.044(5) 0.016(5) 0.013(4) 0.014(4)
C188 0.033(5) 0.058(7) 0.063(7) 0.016(6) 0.004(5) 0.003(5)
C189 0.053(7) 0.049(8) 0.126(13) 0.047(8) 0.022(8) 0.003(6)
C190 0.054(7) 0.119(13) 0.051(7) 0.030(8) -0.007(6) 0.008(8)
C191 0.057(7) 0.082(10) 0.058(7) 0.013(7) 0.003(6) -0.012(7)
C192 0.063(7) 0.055(7) 0.036(5) 0.010(5) 0.005(5) 0.004(5)
C193 0.039(5) 0.044(6) 0.036(5) 0.009(4) 0.002(4) 0.007(4)
C194 0.049(6) 0.047(7) 0.071(7) -0.006(6) 0.005(6) 0.006(5)
C195 0.033(6) 0.087(10) 0.091(10) 0.019(8) 0.007(6) 0.003(6)
C196 0.039(7) 0.087(10) 0.101(11) 0.027(9) -0.028(7) -0.020(6)
C197 0.072(9) 0.069(9) 0.059(7) -0.011(6) -0.018(7) -0.020(7)
C198 0.057(7) 0.061(8) 0.051(6) 0.004(6) -0.006(5) -0.007(6)
C199 0.029(4) 0.035(5) 0.048(5) -0.003(4) -0.001(4) 0.008(4)
C200 0.049(6) 0.042(6) 0.043(5) -0.001(5) 0.016(5) -0.005(5)
C201 0.062(7) 0.058(8) 0.085(9) -0.022(7) -0.005(7) 0.022(6)
C202 0.072(8) 0.040(7) 0.057(7) -0.003(5) 0.011(6) 0.009(5)
C203 0.060(7) 0.067(8) 0.048(6) -0.018(6) 0.020(5) 0.000(6)
C204 0.048(6) 0.053(7) 0.035(5) -0.002(5) 0.004(4) 0.007(5)
C205 0.038(5) 0.039(6) 0.045(5) 0.002(4) -0.003(4) 0.005(4)
C206 0.053(6) 0.059(7) 0.044(6) -0.010(5) -0.007(5) -0.006(5)
C207 0.055(7) 0.074(9) 0.065(8) -0.005(7) 0.000(6) -0.011(6)
C208 0.061(8) 0.046(7) 0.092(10) -0.001(6) -0.029(7) -0.012(6)
C209 0.060(7) 0.047(7) 0.056(7) -0.022(5) -0.015(6) 0.014(5)
C210 0.043(5) 0.051(7) 0.043(5) -0.001(5) 0.003(4) 0.009(5)
C211 0.046(6) 0.038(6) 0.050(6) 0.007(5) 0.004(5) 0.009(4)
C212 0.050(6) 0.038(6) 0.057(6) 0.012(5) 0.011(5) 0.008(5)
C213 0.057(7) 0.062(8) 0.076(8) 0.028(7) 0.010(6) 0.020(6)
C214 0.096(10) 0.086(11) 0.084(10) 0.015(8) 0.029(8) 0.066(9)
C215 0.084(9) 0.086(10) 0.057(7) -0.028(7) 0.029(7) 0.028(8)
C216 0.061(7) 0.051(7) 0.043(6) 0.002(5) 0.006(5) 0.018(5)
Cl2 0.181(6) 0.133(5) 0.175(6) -0.047(4) -0.056(5) 0.029(4)
Cl1 0.322(12) 0.174(8) 0.268(10) -0.068(7) 0.096(9) -0.088(8)
Cl4 0.155(5) 0.113(4) 0.182(5) -0.028(4) -0.038(4) 0.010(4)
Cl3 0.164(5) 0.201(7) 0.130(4) 0.024(4) -0.019(4) -0.087(5)
Cl5 0.171(6) 0.147(6) 0.173(6) -0.025(4) -0.032(5) 0.029(4)
Cl9 0.191(7) 0.230(9) 0.152(6) -0.006(6) 0.025(5) 0.075(6)
Cl6 0.174(6) 0.180(7) 0.238(8) -0.034(6) -0.068(6) 0.081(5)
Cl10 0.128(5) 0.383(14) 0.141(5) -0.027(7) 0.053(4) 0.021(6)
Cl7 0.292(10) 0.205(8) 0.101(4) -0.003(4) 0.008(5) -0.049(7)
Cl8 0.494(19) 0.228(11) 0.195(8) 0.040(8) 0.076(10) 0.128(12)
C3S 0.133(17) 0.30(3) 0.115(15) -0.099(19) -0.040(14) 0.09(2)
C2S 0.148(17) 0.133(18) 0.097(13) -0.027(12) 0.006(12) 0.028(14)
C5S 0.30(4) 0.13(2) 0.14(2) 0.046(16) 0.04(2) -0.08(2)
C4S 0.25(3) 0.093(18) 0.19(3) -0.013(17) -0.01(2) -0.047(19)
O1W 0.134(10) 0.148(12) 0.150(11) -0.122(9) -0.040(8) 0.020(8)
O2W 0.111(10) 0.36(3) 0.139(12) 0.112(15) 0.029(9) 0.020(13)

loop_
_atom_type_symbol
_atom_type_description
_atom_type_scat_dispersion_real
_atom_type_scat_dispersion_imag
_atom_type_scat_source
C C 0.0033 0.0016 'International Tables Vol C Tables 4.2.6.8 and 6.1.1.4'
H H 0.0000 0.0000 'International Tables Vol C Tables 4.2.6.8 and 6.1.1.4'
F F 0.0171 0.0103 'International Tables Vol C Tables 4.2.6.8 and 6.1.1.4'
P P 0.1023 0.0942 'International Tables Vol C Tables 4.2.6.8 and 6.1.1.4'
S S 0.1246 0.1234 'International Tables Vol C Tables 4.2.6.8 and 6.1.1.4'
Ag Ag -0.8971 1.1015 'International Tables Vol C Tables 4.2.6.8 and 6.1.1.4'
Cl Cl 0.1484 0.1585 'International Tables Vol C Tables 4.2.6.8 and 6.1.1.4'
O O 0.0106 0.0060 'International Tables Vol C Tables 4.2.6.8 and 6.1.1.4'

loop_
_geom_angle_atom_site_label_1
_geom_angle_atom_site_label_2
_geom_angle_atom_site_label_3
_geom_angle
S4 Ag1 S2 118.62(8)
S4 Ag1 Ag4 111.45(7)
S2 Ag1 Ag4 109.81(6)
S4 Ag1 Ag5 75.96(6)
S2 Ag1 Ag5 165.36(6)
Ag4 Ag1 Ag5 60.17(2)
S4 Ag1 Ag2 111.80(6)
S2 Ag1 Ag2 111.70(7)
Ag4 Ag1 Ag2 89.79(3)
Ag5 Ag1 Ag2 60.16(3)
S4 Ag1 Ag3 166.46(6)
S2 Ag1 Ag3 74.92(6)
Ag4 Ag1 Ag3 60.49(3)
Ag5 Ag1 Ag3 90.51(3)
Ag2 Ag1 Ag3 59.53(3)
S1 Ag2 S10 119.70(8)
S1 Ag2 Ag3 110.38(6)
S10 Ag2 Ag3 110.19(6)
S1 Ag2 Ag6 164.23(6)
S10 Ag2 Ag6 76.08(6)
Ag3 Ag2 Ag6 60.43(3)
S1 Ag2 Ag1 74.22(6)
S10 Ag2 Ag1 166.02(6)
Ag3 Ag2 Ag1 60.28(3)
Ag6 Ag2 Ag1 90.02(3)
S1 Ag2 Ag5 109.37(6)
S10 Ag2 Ag5 112.68(6)
Ag3 Ag2 Ag5 90.77(3)
Ag6 Ag2 Ag5 60.35(3)
Ag1 Ag2 Ag5 59.86(3)
S7 Ag3 S6 118.70(8)
S7 Ag3 Ag2 164.90(6)
S6 Ag3 Ag2 76.40(6)
S7 Ag3 Ag6 111.24(6)
S6 Ag3 Ag6 111.02(6)
Ag2 Ag3 Ag6 59.83(3)
S7 Ag3 Ag1 109.92(6)
S6 Ag3 Ag1 112.62(7)
Ag2 Ag3 Ag1 60.19(3)
Ag6 Ag3 Ag1 89.63(3)
S7 Ag3 Ag4 75.47(6)
S6 Ag3 Ag4 165.82(6)
Ag2 Ag3 Ag4 89.44(3)
Ag6 Ag3 Ag4 59.69(3)
Ag1 Ag3 Ag4 59.21(3)
S12 Ag4 S3 118.70(8)
S12 Ag4 Ag1 165.05(6)
S3 Ag4 Ag1 75.83(6)
S12 Ag4 Ag6 75.12(6)
S3 Ag4 Ag6 166.12(7)
Ag1 Ag4 Ag6 90.46(3)
S12 Ag4 Ag5 107.81(6)
S3 Ag4 Ag5 112.83(6)
Ag1 Ag4 Ag5 60.36(3)
Ag6 Ag4 Ag5 60.43(3)
S12 Ag4 Ag3 113.64(6)
S3 Ag4 Ag3 109.86(7)
Ag1 Ag4 Ag3 60.30(2)
Ag6 Ag4 Ag3 60.03(3)
Ag5 Ag4 Ag3 90.51(3)
S5 Ag5 S8 119.41(8)
S5 Ag5 Ag4 164.89(7)
S8 Ag5 Ag4 75.68(6)
S5 Ag5 Ag1 110.56(7)
S8 Ag5 Ag1 111.05(6)
Ag4 Ag5 Ag1 59.47(3)
S5 Ag5 Ag2 75.63(6)
S8 Ag5 Ag2 164.96(6)
Ag4 Ag5 Ag2 89.29(3)
Ag1 Ag5 Ag2 59.98(3)
S5 Ag5 Ag6 111.47(7)
S8 Ag5 Ag6 110.84(7)
Ag4 Ag5 Ag6 59.78(3)
Ag1 Ag5 Ag6 89.57(3)
Ag2 Ag5 Ag6 59.45(3)
S9 Ag6 S11 119.79(8)
S9 Ag6 Ag2 110.67(6)
S11 Ag6 Ag2 111.10(6)
S9 Ag6 Ag4 111.30(7)
S11 Ag6 Ag4 110.24(6)
Ag2 Ag6 Ag4 89.73(3)
S9 Ag6 Ag3 165.49(7)
S11 Ag6 Ag3 74.71(6)
Ag2 Ag6 Ag3 59.74(2)
Ag4 Ag6 Ag3 60.29(3)
S9 Ag6 Ag5 75.22(6)
S11 Ag6 Ag5 164.97(6)
Ag2 Ag6 Ag5 60.20(3)
Ag4 Ag6 Ag5 59.79(3)
Ag3 Ag6 Ag5 90.29(3)
P6 Ag7 S5 119.03(10)
P6 Ag7 S10 109.88(9)
S5 Ag7 S10 104.63(8)
P6 Ag7 S9 117.60(9)
S5 Ag7 S9 101.85(8)
S10 Ag7 S9 101.81(8)
P7 Ag8 S11 116.84(9)
P7 Ag8 S6 117.00(8)
S11 Ag8 S6 100.80(8)
P7 Ag8 S10 118.09(8)
S11 Ag8 S10 101.69(8)
S6 Ag8 S10 99.36(8)
P8 Ag9 S12 110.06(8)
P8 Ag9 S7 118.19(8)
S12 Ag9 S7 106.92(8)
P8 Ag9 S11 117.00(8)
S12 Ag9 S11 102.93(8)
S7 Ag9 S11 100.17(8)
P5 Ag10 S12 120.05(8)
P5 Ag10 S9 117.95(8)
S12 Ag10 S9 99.22(8)
P5 Ag10 S8 117.10(9)
S12 Ag10 S8 97.12(8)
S9 Ag10 S8 101.53(8)
P4 Ag11 S4 117.52(10)
P4 Ag11 S3 112.72(9)
S4 Ag11 S3 103.63(8)
P4 Ag11 S8 114.99(9)
S4 Ag11 S8 102.94(8)
S3 Ag11 S8 103.38(8)
P1 Ag12 S1 119.47(10)
P1 Ag12 S5 115.79(10)
S1 Ag12 S5 100.85(8)
P1 Ag12 S4 115.94(9)
S1 Ag12 S4 100.66(8)
S5 Ag12 S4 101.22(8)
P2 Ag13 S1 114.84(9)
P2 Ag13 S6 111.94(9)
S1 Ag13 S6 104.24(8)
P2 Ag13 S2 117.84(8)
S1 Ag13 S2 102.57(8)
S6 Ag13 S2 103.89(8)
P3 Ag14 S3 118.38(9)
P3 Ag14 S7 116.63(9)
S3 Ag14 S7 99.86(8)
P3 Ag14 S2 119.64(8)
S3 Ag14 S2 99.20(8)
S7 Ag14 S2 99.36(8)
C145 S1 Ag2 113.5(3)
C145 S1 Ag12 111.0(3)
Ag2 S1 Ag12 89.74(8)
C145 S1 Ag13 103.8(3)
Ag2 S1 Ag13 85.71(8)
Ag12 S1 Ag13 143.66(10)
C151 S2 Ag1 110.7(3)
C151 S2 Ag14 113.8(4)
Ag1 S2 Ag14 90.51(8)
C151 S2 Ag13 102.6(4)
Ag1 S2 Ag13 84.74(8)
Ag14 S2 Ag13 142.42(10)
C157 S3 Ag4 110.6(3)
C157 S3 Ag14 112.2(3)
Ag4 S3 Ag14 90.54(9)
C157 S3 Ag11 103.7(4)
Ag4 S3 Ag11 84.96(7)
Ag14 S3 Ag11 143.00(11)
C163 S4 Ag1 110.5(3)
C163 S4 Ag11 102.8(4)
Ag1 S4 Ag11 85.50(8)
C163 S4 Ag12 113.9(4)
Ag1 S4 Ag12 87.38(8)
Ag11 S4 Ag12 142.73(10)
C169 S5 Ag5 109.2(3)
C169 S5 Ag7 104.0(4)
Ag5 S5 Ag7 86.67(8)
C169 S5 Ag12 114.3(4)
Ag5 S5 Ag12 87.96(8)
Ag7 S5 Ag12 140.85(10)
C175 S6 Ag3 107.5(3)
C175 S6 Ag13 104.7(3)
Ag3 S6 Ag13 84.13(8)
C175 S6 Ag8 112.5(3)
Ag3 S6 Ag8 87.99(8)
Ag13 S6 Ag8 142.60(10)
C181 S7 Ag3 112.4(4)
C181 S7 Ag14 114.7(3)
Ag3 S7 Ag14 90.41(8)
C181 S7 Ag9 103.7(3)
Ag3 S7 Ag9 86.45(7)
Ag14 S7 Ag9 139.50(10)
C187 S8 Ag5 111.7(3)
C187 S8 Ag10 111.7(4)
Ag5 S8 Ag10 88.53(8)
C187 S8 Ag11 103.6(4)
Ag5 S8 Ag11 85.58(8)
Ag10 S8 Ag11 143.90(10)
C193 S9 Ag6 109.9(3)
C193 S9 Ag10 112.5(3)
Ag6 S9 Ag10 90.03(8)
C193 S9 Ag7 104.3(3)
Ag6 S9 Ag7 86.14(8)
Ag10 S9 Ag7 141.99(11)
C199 S10 Ag2 107.0(3)
C199 S10 Ag7 102.3(3)
Ag2 S10 Ag7 84.82(8)
C199 S10 Ag8 114.6(3)
Ag2 S10 Ag8 89.53(8)
Ag7 S10 Ag8 142.69(10)
C205 S11 Ag6 109.3(3)
C205 S11 Ag8 112.0(3)
Ag6 S11 Ag8 88.42(8)
C205 S11 Ag9 103.8(3)
Ag6 S11 Ag9 84.48(8)
Ag8 S11 Ag9 143.89(10)
C211 S12 Ag4 110.5(4)
C211 S12 Ag10 112.4(3)
Ag4 S12 Ag10 92.50(8)
C211 S12 Ag9 102.0(3)
Ag4 S12 Ag9 83.19(7)
Ag10 S12 Ag9 144.46(10)
C13 P1 C1 105.5(6)
C13 P1 C7 103.6(5)
C1 P1 C7 103.6(5)
C13 P1 Ag12 115.3(4)
C1 P1 Ag12 115.5(4)
C7 P1 Ag12 112.1(4)
C31 P2 C25 103.4(4)
C31 P2 C19 105.2(5)
C25 P2 C19 102.4(5)
C31 P2 Ag13 110.5(3)
C25 P2 Ag13 115.6(3)
C19 P2 Ag13 118.3(3)
C49 P3 C43 103.5(5)
C49 P3 C37 102.8(5)
C43 P3 C37 104.8(5)
C49 P3 Ag14 115.4(4)
C43 P3 Ag14 113.7(3)
C37 P3 Ag14 115.2(3)
C61 P4 C55 104.3(5)
C61 P4 C67 100.5(5)
C55 P4 C67 103.8(5)
C61 P4 Ag11 115.8(4)
C55 P4 Ag11 112.0(3)
C67 P4 Ag11 118.7(4)
C85 P5 C73 103.0(4)
C85 P5 C79 103.7(4)
C73 P5 C79 104.6(5)
C85 P5 Ag10 112.4(3)
C73 P5 Ag10 116.0(3)
C79 P5 Ag10 115.7(3)
C91 P6 C103 103.1(5)
C91 P6 C97 104.3(6)
C103 P6 C97 100.8(5)
C91 P6 Ag7 116.5(3)
C103 P6 Ag7 119.4(5)
C97 P6 Ag7 110.7(4)
C121 P7 C109 102.3(4)
C121 P7 C115 104.4(4)
C109 P7 C115 103.6(4)
C121 P7 Ag8 115.3(3)
C109 P7 Ag8 116.0(3)
C115 P7 Ag8 113.6(3)
C133 P8 C127 102.7(4)
C133 P8 C139 103.9(4)
C127 P8 C139 103.1(4)
C133 P8 Ag9 117.7(3)
C127 P8 Ag9 110.7(3)
C139 P8 Ag9 116.9(3)
C2 C1 C6 118.4(13)
C2 C1 P1 118.6(10)
C6 C1 P1 123.1(12)
C1 C2 C3 120.3(15)
C4 C3 C2 119.4(17)
C5 C4 C3 123.3(17)
C4 C5 C6 119.8(15)
C5 C6 C1 118.7(15)
C12 C7 C8 121.3(11)
C12 C7 P1 117.2(9)
C8 C7 P1 121.1(10)
C9 C8 C7 118.4(13)
C10 C9 C8 121.6(13)
C9 C10 C11 120.6(12)
C10 C11 C12 119.6(12)
C7 C12 C11 118.3(12)
C18 C13 C14 119.6(11)
C18 C13 P1 123.9(10)
C14 C13 P1 116.5(9)
C15 C14 C13 119.3(12)
C16 C15 C14 120.5(14)
C17 C16 C15 118.9(13)
C16 C17 C18 121.9(13)
C17 C18 C13 119.8(13)
C24 C19 C20 121.1(11)
C24 C19 P2 117.4(8)
C20 C19 P2 121.5(9)
C19 C20 C21 116.8(13)
C22 C21 C20 121.6(15)
C23 C22 C21 117.5(14)
C24 C23 C22 123.7(13)
C23 C24 C19 119.0(12)
C26 C25 C30 118.6(9)
C26 C25 P2 123.3(9)
C30 C25 P2 118.0(8)
C27 C26 C25 120.7(12)
C28 C27 C26 121.0(12)
C27 C28 C29 118.9(10)
C28 C29 C30 121.4(12)
C29 C30 C25 119.3(10)
C32 C31 C36 118.0(10)
C32 C31 P2 122.5(8)
C36 C31 P2 119.2(8)
C31 C32 C33 120.1(11)
C34 C33 C32 119.3(12)
C35 C34 C33 120.7(12)
C34 C35 C36 121.0(12)
C35 C36 C31 120.8(11)
C38 C37 C42 119.0(11)
C38 C37 P3 122.8(8)
C42 C37 P3 118.1(9)
C37 C38 C39 119.2(11)
C40 C39 C38 121.2(12)
C41 C40 C39 118.8(12)
C40 C41 C42 122.3(13)
C37 C42 C41 119.3(12)
C48 C43 C44 118.9(10)
C48 C43 P3 123.9(9)
C44 C43 P3 117.1(8)
C43 C44 C45 120.5(11)
C46 C45 C44 118.8(12)
C45 C46 C47 121.5(11)
C48 C47 C46 118.9(11)
C47 C48 C43 121.1(12)
C54 C49 C50 119.7(10)
C54 C49 P3 120.8(8)
C50 C49 P3 119.4(9)
C49 C50 C51 118.4(13)
C52 C51 C50 121.2(13)
C51 C52 C53 120.5(12)
C54 C53 C52 119.3(13)
C49 C54 C53 120.9(12)
C60 C55 C56 120.0(10)
C60 C55 P4 118.4(8)
C56 C55 P4 121.4(9)
C55 C56 C57 120.8(12)
C58 C57 C56 118.5(12)
C57 C58 C59 121.7(11)
C58 C59 C60 118.6(13)
C55 C60 C59 120.4(11)
C62 C61 C66 118.6(10)
C62 C61 P4 117.7(9)
C66 C61 P4 123.6(9)
C61 C62 C63 120.3(12)
C64 C63 C62 120.4(13)
C65 C64 C63 119.2(13)
C64 C65 C66 122.2(14)
C65 C66 C61 118.9(12)
C68 C67 C72 119.8(13)
C68 C67 P4 119.1(9)
C72 C67 P4 121.0(11)
C69 C68 C67 118.2(13)
C68 C69 C70 120.7(16)
C71 C70 C69 121.5(16)
C72 C71 C70 119.3(17)
C71 C72 C67 120.4(17)
C74 C73 C78 120.7(10)
C74 C73 P5 117.7(8)
C78 C73 P5 121.6(8)
C75 C74 C73 120.8(11)
C76 C75 C74 121.2(12)
C75 C76 C77 117.7(12)
C78 C77 C76 123.0(12)
C77 C78 C73 116.6(11)
C84 C79 C80 118.9(10)
C84 C79 P5 119.3(8)
C80 C79 P5 121.8(8)
C81 C80 C79 119.5(12)
C82 C81 C80 120.1(12)
C81 C82 C83 121.7(11)
C82 C83 C84 119.1(12)
C79 C84 C83 120.7(11)
C90 C85 C86 118.6(9)
C90 C85 P5 117.9(8)
C86 C85 P5 123.4(8)
C85 C86 C87 119.7(11)
C88 C87 C86 119.6(11)
C89 C88 C87 120.2(10)
C88 C89 C90 120.2(11)
C85 C90 C89 121.6(10)
C92 C91 C96 117.1(12)
C92 C91 P6 120.5(10)
C96 C91 P6 122.2(10)
C91 C92 C93 121.2(15)
C94 C93 C92 121.0(17)
C93 C94 C95 118.3(16)
C96 C95 C94 118.2(16)
C95 C96 C91 124.1(15)
C102 C97 C98 120.9(12)
C102 C97 P6 115.1(9)
C98 C97 P6 123.9(10)
C99 C98 C97 118.7(15)
C100 C99 C98 120.3(16)
C101 C100 C99 120.0(14)
C100 C101 C102 122.4(14)
C101 C102 C97 117.5(12)
C108 C103 C104 122.7(13)
C108 C103 P6 119.1(10)
C104 C103 P6 118.2(11)
C105 C104 C103 117.1(17)
C104 C105 C106 120.6(17)
C105 C106 C107 121.3(16)
C108 C107 C106 116.1(18)
C103 C108 C107 122.1(15)
C110 C109 C114 118.6(9)
C110 C109 P7 123.3(7)
C114 C109 P7 118.0(8)
C111 C110 C109 121.9(11)
C110 C111 C112 117.7(11)
C113 C112 C111 121.3(10)
C112 C113 C114 121.3(11)
C113 C114 C109 119.1(10)
C116 C115 C120 120.1(9)
C116 C115 P7 119.5(7)
C120 C115 P7 120.4(7)
C115 C116 C117 120.4(10)
C118 C117 C116 120.6(10)
C117 C118 C119 117.4(11)
C120 C119 C118 121.8(11)
C119 C120 C115 119.6(10)
C126 C121 C122 118.0(9)
C126 C121 P7 118.1(7)
C122 C121 P7 123.7(7)
C123 C122 C121 120.9(10)
C124 C123 C122 120.4(10)
C123 C124 C125 120.5(11)
C126 C125 C124 119.5(11)
C125 C126 C121 120.6(10)
C128 C127 C132 118.4(9)
C128 C127 P8 125.6(8)
C132 C127 P8 115.9(7)
C127 C128 C129 122.6(10)
C130 C129 C128 120.0(11)
C129 C130 C131 119.8(11)
C132 C131 C130 118.6(12)
C131 C132 C127 120.6(11)
C138 C133 C134 118.0(9)
C138 C133 P8 120.0(7)
C134 C133 P8 122.0(7)
C135 C134 C133 119.5(10)
C136 C135 C134 119.7(11)
C137 C136 C135 121.1(11)
C136 C137 C138 119.1(11)
C133 C138 C137 122.5(10)
C144 C139 C140 120.8(9)
C144 C139 P8 117.1(8)
C140 C139 P8 122.1(7)
C141 C140 C139 121.8(10)
C140 C141 C142 120.7(11)
C143 C142 C141 118.7(11)
C142 C143 C144 121.3(11)
C139 C144 C143 116.7(10)
C150 C145 C146 117.9(10)
C150 C145 S1 121.2(8)
C146 C145 S1 120.4(8)
C147 C146 C145 122.5(11)
C148 C147 C146 117.8(11)
C147 C148 C149 123.1(10)
C147 C148 F1 121.1(11)
C149 C148 F1 115.8(11)
F2 C149 C150 119.4(10)
F2 C149 C148 121.4(9)
C150 C149 C148 119.1(10)
C149 C150 C145 119.4(10)
C156 C151 C152 119.2(9)
C156 C151 S2 119.8(8)
C152 C151 S2 120.8(8)
C153 C152 C151 119.6(11)
F4 C153 C154 116.7(14)
F4 C153 C152 121.7(14)
C154 C153 C152 121.7(14)
C153 C154 F3 123.4(15)
C153 C154 C155 117.5(12)
F3 C154 C155 119.1(14)
F4A C155 C156 120.3(18)
F4A C155 C154 114.9(16)
C156 C155 C154 124.7(11)
C155 C156 C151 117.1(12)
C162 C157 C158 118.1(10)
C162 C157 S3 121.2(8)
C158 C157 S3 120.6(8)
C159 C158 C157 118.9(10)
F6 C159 C160 119.3(13)
F6 C159 C158 119.8(13)
C160 C159 C158 120.7(11)
F5 C160 C161 120.9(11)
F5 C160 C159 119.8(12)
C161 C160 C159 119.2(11)
F6A C161 C162 127.0(14)
F6A C161 C160 112.5(13)
C162 C161 C160 120.5(10)
C161 C162 C157 122.5(11)
C168 C163 C164 119.2(10)
C168 C163 S4 121.1(8)
C164 C163 S4 119.6(8)
C165 C164 C163 118.9(11)
F8A C165 C166 119.7(13)
F8A C165 C164 121.0(15)
C166 C165 C164 119.3(13)
C167 C166 F7 124.6(13)
C167 C166 C165 119.3(12)
F7 C166 C165 116.1(13)
F8 C167 C166 109.6(15)
F8 C167 C168 124.5(16)
C166 C167 C168 124.6(13)
C167 C168 C163 118.5(11)
C174 C169 C170 119.7(9)
C174 C169 S5 119.7(8)
C170 C169 S5 120.5(8)
C169 C170 C173 120.9(12)
F9 C171 C173 119.1(14)
F9 C171 C172 118.1(13)
C173 C171 C172 122.8(11)
F10 C172 C174 123.4(14)
F10 C172 C171 117.1(12)
C174 C172 C171 119.5(12)
C171 C173 C170 116.5(14)
C169 C174 C172 120.5(12)
C176 C175 C180 117.9(10)
C176 C175 S6 120.6(8)
C180 C175 S6 121.5(7)
C175 C176 C177 123.2(12)
F12A C177 C178 111.1(13)
F12A C177 C176 132.8(15)
C178 C177 C176 116.0(12)
C179 C178 F11 121.7(16)
C179 C178 C177 120.5(11)
F11 C178 C177 117.8(15)
F12 C179 C178 106.7(13)
F12 C179 C180 129.1(15)
C178 C179 C180 122.3(12)
C179 C180 C175 120.0(12)
C186 C181 C182 119.8(10)
C186 C181 S7 119.9(8)
C182 C181 S7 120.1(7)
C183 C182 C181 118.7(11)
F14 C183 C182 126.9(14)
F14 C183 C184 112.2(13)
C182 C183 C184 120.8(12)
C185 C184 F13 122.4(13)
C185 C184 C183 119.5(11)
F13 C184 C183 118.1(13)
F14A C185 C184 109.4(12)
F14A C185 C186 128.6(13)
C184 C185 C186 121.7(11)
C185 C186 C181 119.5(11)
C192 C187 C188 119.9(9)
C192 C187 S8 119.6(8)
C188 C187 S8 120.5(8)
C187 C188 C189 116.7(11)
F16 C189 C190 118.9(13)
F16 C189 C188 119.3(14)
C190 C189 C188 121.8(12)
C191 C190 F15 123.1(13)
C191 C190 C189 120.1(12)
F15 C190 C189 116.8(14)
C190 C191 C192 120.0(12)
C191 C192 C187 121.3(11)
C194 C193 C198 117.2(10)
C194 C193 S9 121.7(8)
C198 C193 S9 120.9(8)
C193 C194 C195 120.0(11)
F18 C195 C194 124.3(15)
F18 C195 C196 114.5(13)
C194 C195 C196 121.2(11)
F17 C196 C197 124.2(15)
F17 C196 C195 117.9(14)
C197 C196 C195 117.8(11)
F18A C197 C196 106.7(13)
F18A C197 C198 130.5(15)
C196 C197 C198 122.4(13)
C197 C198 C193 121.4(12)
C200 C199 C204 118.8(9)
C200 C199 S10 120.6(8)
C204 C199 S10 120.4(7)
C203 C200 C199 121.9(10)
C202 C201 F19 118.5(13)
C202 C201 C203 120.9(11)
F19 C201 C203 120.6(12)
F20 C202 C201 120.3(11)
F20 C202 C204 119.4(10)
C201 C202 C204 120.3(11)
C200 C203 C201 118.8(10)
C202 C204 C199 119.2(10)
C210 C205 C206 120.1(9)
C210 C205 S11 121.1(8)
C206 C205 S11 118.8(8)
C205 C206 C207 120.4(10)
C208 C207 C206 117.6(11)
C207 C208 C209 121.2(10)
C207 C208 F21 120.6(12)
C209 C208 F21 118.2(12)
F22 C209 C208 115.3(10)
F22 C209 C210 121.6(11)
C208 C209 C210 123.0(10)
C209 C210 C205 117.6(10)
C216 C211 C212 117.0(9)
C216 C211 S12 121.4(7)
C212 C211 S12 121.2(8)
C211 C212 C213 119.2(10)
F24A C213 C214 117.9(12)
F24A C213 C212 121.1(13)
C214 C213 C212 121.0(10)
F23 C214 C213 120.3(12)
F23 C214 C215 120.6(13)
C213 C214 C215 119.0(10)
F24 C215 C216 125.6(14)
F24 C215 C214 113.3(13)
C216 C215 C214 120.9(11)
C215 C216 C211 122.8(10)
Cl2 C1S Cl1 121.8(18)
Cl6 C3S Cl5 107.9(14)
Cl4 C2S Cl3 111.4(11)
Cl9 C5S Cl10 108.5(11)
Cl8 C4S Cl7 113.2(8)

loop_
_geom_bond_atom_site_label_1
_geom_bond_atom_site_label_2
_geom_bond_distance
Ag1 S4 2.540(3)
Ag1 S2 2.543(3)
Ag1 Ag4 2.8137(11)
Ag1 Ag5 2.8392(12)
Ag1 Ag2 2.8426(11)
Ag1 Ag3 2.8450(11)
Ag2 S1 2.528(3)
Ag2 S10 2.535(3)
Ag2 Ag3 2.8235(11)
Ag2 Ag6 2.8262(11)
Ag2 Ag5 2.8478(12)
Ag3 S7 2.540(2)
Ag3 S6 2.542(3)
Ag3 Ag6 2.8430(12)
Ag3 Ag4 2.8503(12)
Ag4 S12 2.530(3)
Ag4 S3 2.536(3)
Ag4 Ag6 2.8332(11)
Ag4 Ag5 2.8337(11)
Ag5 S5 2.543(3)
Ag5 S8 2.546(3)
Ag5 Ag6 2.8520(11)
Ag6 S9 2.541(2)
Ag6 S11 2.549(3)
Ag7 P6 2.499(3)
Ag7 S5 2.638(3)
Ag7 S10 2.656(3)
Ag7 S9 2.680(3)
Ag8 P7 2.478(3)
Ag8 S11 2.649(3)
Ag8 S6 2.650(2)
Ag8 S10 2.657(3)
Ag9 P8 2.501(3)
Ag9 S12 2.649(2)
Ag9 S7 2.649(2)
Ag9 S11 2.680(2)
Ag10 P5 2.476(3)
Ag10 S12 2.616(2)
Ag10 S9 2.659(3)
Ag10 S8 2.659(3)
Ag11 P4 2.484(3)
Ag11 S4 2.616(3)
Ag11 S3 2.659(3)
Ag11 S8 2.671(3)
Ag12 P1 2.460(3)
Ag12 S1 2.609(3)
Ag12 S5 2.661(3)
Ag12 S4 2.662(3)
Ag13 P2 2.486(3)
Ag13 S1 2.625(2)
Ag13 S6 2.642(3)
Ag13 S2 2.662(3)
Ag14 P3 2.454(3)
Ag14 S3 2.622(3)
Ag14 S7 2.634(2)
Ag14 S2 2.641(3)
S1 C145 1.775(10)
S2 C151 1.767(9)
S3 C157 1.781(11)
S4 C163 1.784(10)
S5 C169 1.770(9)
S6 C175 1.772(9)
S7 C181 1.796(10)
S8 C187 1.787(9)
S9 C193 1.768(10)
S10 C199 1.781(9)
S11 C205 1.790(9)
S12 C211 1.764(10)
P1 C13 1.820(12)
P1 C1 1.844(13)
P1 C7 1.847(11)
P2 C31 1.831(10)
P2 C25 1.837(9)
P2 C19 1.849(10)
P3 C49 1.818(10)
P3 C43 1.829(10)
P3 C37 1.836(11)
P4 C61 1.809(11)
P4 C55 1.832(10)
P4 C67 1.854(13)
P5 C85 1.825(9)
P5 C73 1.835(10)
P5 C79 1.843(10)
P6 C91 1.830(11)
P6 C103 1.839(13)
P6 C97 1.848(12)
P7 C121 1.828(10)
P7 C109 1.830(9)
P7 C115 1.841(9)
P8 C133 1.817(9)
P8 C127 1.822(9)
P8 C139 1.844(9)
F1 C148 1.400(12)
F2 C149 1.355(11)
F3 C154 1.357(14)
F4 C153 1.290(19)
F4A C155 1.10(2)
F5 C160 1.338(13)
F6 C159 1.306(16)
F6A C161 1.055(16)
F7 C166 1.351(13)
F8 C167 1.15(2)
F8A C165 1.290(19)
F9 C171 1.368(13)
F10 C172 1.301(14)
F11 C178 1.373(14)
F12 C179 1.191(16)
F12A C177 1.206(17)
F13 C184 1.363(13)
F14 C183 1.150(17)
F14A C185 1.267(16)
F15 C190 1.349(14)
F16 C189 1.303(14)
F17 C196 1.321(13)
F18 C195 1.274(17)
F18A C197 1.155(17)
F19 C201 1.367(13)
F20 C202 1.346(13)
F21 C208 1.371(12)
F22 C209 1.327(12)
F23 C214 1.333(13)
F24 C215 1.215(17)
F24A C213 1.277(16)
C1 C2 1.371(18)
C1 C6 1.417(17)
C2 C3 1.387(18)
C3 C4 1.35(2)
C4 C5 1.30(2)
C5 C6 1.41(2)
C7 C12 1.349(16)
C7 C8 1.415(16)
C8 C9 1.363(17)
C9 C10 1.325(18)
C10 C11 1.397(17)
C11 C12 1.400(15)
C13 C18 1.380(16)
C13 C14 1.397(17)
C14 C15 1.387(17)
C15 C16 1.387(19)
C16 C17 1.36(2)
C17 C18 1.368(18)
C19 C24 1.388(15)
C19 C20 1.399(16)
C20 C21 1.405(19)
C21 C22 1.39(2)
C22 C23 1.359(19)
C23 C24 1.338(16)
C25 C26 1.379(14)
C25 C30 1.382(14)
C26 C27 1.372(15)
C27 C28 1.349(18)
C28 C29 1.371(17)
C29 C30 1.381(14)
C31 C32 1.367(14)
C31 C36 1.376(14)
C32 C33 1.409(17)
C33 C34 1.343(17)
C34 C35 1.335(16)
C35 C36 1.358(16)
C37 C38 1.360(15)
C37 C42 1.397(15)
C38 C39 1.411(16)
C39 C40 1.383(18)
C40 C41 1.304(18)
C41 C42 1.409(17)
C43 C48 1.384(15)
C43 C44 1.384(15)
C44 C45 1.393(15)
C45 C46 1.371(17)
C46 C47 1.380(18)
C47 C48 1.375(16)
C49 C54 1.352(16)
C49 C50 1.416(15)
C50 C51 1.419(17)
C51 C52 1.317(19)
C52 C53 1.410(19)
C53 C54 1.394(17)
C55 C60 1.370(15)
C55 C56 1.378(15)
C56 C57 1.413(15)
C57 C58 1.367(18)
C58 C59 1.389(18)
C59 C60 1.413(15)
C61 C62 1.369(14)
C61 C66 1.414(17)
C62 C63 1.394(16)
C63 C64 1.379(19)
C64 C65 1.342(18)
C65 C66 1.382(17)
C67 C68 1.382(17)
C67 C72 1.383(17)
C68 C69 1.350(18)
C69 C70 1.35(2)
C70 C71 1.35(3)
C71 C72 1.33(2)
C73 C74 1.381(14)
C73 C78 1.386(14)
C74 C75 1.372(16)
C75 C76 1.339(18)
C76 C77 1.416(19)
C77 C78 1.381(17)
C79 C84 1.364(14)
C79 C80 1.413(15)
C80 C81 1.374(17)
C81 C82 1.354(17)
C82 C83 1.360(17)
C83 C84 1.394(15)
C85 C90 1.375(14)
C85 C86 1.395(14)
C86 C87 1.417(15)
C87 C88 1.377(17)
C88 C89 1.369(16)
C89 C90 1.380(13)
C91 C92 1.323(17)
C91 C96 1.373(16)
C92 C93 1.383(18)
C93 C94 1.36(2)
C94 C95 1.39(2)
C95 C96 1.341(19)
C97 C102 1.386(16)
C97 C98 1.404(18)
C98 C99 1.39(2)
C99 C100 1.36(2)
C100 C101 1.36(2)
C101 C102 1.381(16)
C103 C108 1.363(18)
C103 C104 1.422(17)
C104 C105 1.365(19)
C105 C106 1.42(3)
C106 C107 1.43(2)
C107 C108 1.380(19)
C109 C110 1.390(14)
C109 C114 1.403(13)
C110 C111 1.390(14)
C111 C112 1.405(17)
C112 C113 1.340(17)
C113 C114 1.400(14)
C115 C116 1.356(12)
C115 C120 1.401(13)
C116 C117 1.408(15)
C117 C118 1.389(15)
C118 C119 1.410(16)
C119 C120 1.366(15)
C121 C126 1.394(13)
C121 C122 1.404(13)
C122 C123 1.365(14)
C123 C124 1.351(15)
C124 C125 1.400(15)
C125 C126 1.369(14)
C127 C128 1.358(13)
C127 C132 1.413(14)
C128 C129 1.363(14)
C129 C130 1.363(16)
C130 C131 1.433(16)
C131 C132 1.371(15)
C133 C138 1.360(13)
C133 C134 1.412(14)
C134 C135 1.393(16)
C135 C136 1.387(16)
C136 C137 1.341(16)
C137 C138 1.394(14)
C139 C144 1.379(13)
C139 C140 1.395(14)
C140 C141 1.326(14)
C141 C142 1.401(17)
C142 C143 1.380(17)
C143 C144 1.436(14)
C145 C150 1.394(14)
C145 C146 1.407(14)
C146 C147 1.343(14)
C147 C148 1.332(16)
C148 C149 1.396(16)
C149 C150 1.361(14)
C151 C156 1.388(14)
C151 C152 1.415(15)
C152 C153 1.378(16)
C153 C154 1.334(19)
C154 C155 1.38(2)
C155 C156 1.358(17)
C157 C162 1.375(14)
C157 C158 1.392(14)
C158 C159 1.391(15)
C159 C160 1.382(17)
C160 C161 1.354(17)
C161 C162 1.345(15)
C163 C168 1.376(15)
C163 C164 1.421(14)
C164 C165 1.406(16)
C165 C166 1.381(19)
C166 C167 1.323(19)
C167 C168 1.359(17)
C169 C174 1.371(14)
C169 C170 1.406(15)
C170 C173 1.429(15)
C171 C173 1.377(19)
C171 C172 1.391(19)
C172 C174 1.385(16)
C175 C176 1.353(15)
C175 C180 1.391(14)
C176 C177 1.411(17)
C177 C178 1.40(2)
C178 C179 1.35(2)
C179 C180 1.352(16)
C181 C186 1.389(13)
C181 C182 1.399(14)
C182 C183 1.367(15)
C183 C184 1.386(18)
C184 C185 1.349(18)
C185 C186 1.354(16)
C187 C192 1.394(14)
C187 C188 1.394(15)
C188 C189 1.411(16)
C189 C190 1.388(19)
C190 C191 1.339(19)
C191 C192 1.374(15)
C193 C194 1.378(14)
C193 C198 1.400(14)
C194 C195 1.394(16)
C195 C196 1.40(2)
C196 C197 1.328(19)
C197 C198 1.365(15)
C199 C200 1.364(13)
C199 C204 1.403(14)
C200 C203 1.359(15)
C201 C202 1.354(17)
C201 C203 1.382(17)
C202 C204 1.379(14)
C205 C210 1.376(14)
C205 C206 1.398(14)
C206 C207 1.405(15)
C207 C208 1.354(18)
C208 C209 1.357(17)
C209 C210 1.361(14)
C211 C216 1.381(14)
C211 C212 1.393(13)
C212 C213 1.412(15)
C213 C214 1.345(18)
C214 C215 1.374(17)
C215 C216 1.331(15)
Cl2 C1S 1.57(3)
C1S Cl1 1.85(3)
Cl4 C2S 1.675(19)
Cl3 C2S 1.71(2)
Cl5 C3S 1.70(2)
Cl9 C5S 1.68(3)
Cl6 C3S 1.70(2)
Cl10 C5S 1.81(3)
Cl7 C4S 1.832(12)
Cl8 C4S 1.574(13)
